data_7118165
loop_
_publ_author_name
'Maira R. Ceron'
'Marta Izquierdo'
'Nuria Alegret'
'Juan A. Valdez'
'Antonio Rodriguez-Fortea'
'Marilyn M. Olmstead'
'Alan L. Balch'
'Josep M. Poblet'
'Luis Echegoyen'

_publ_section_title
;
 Reactivity differences of Sc3N at C2n (2n = 68 and 80). Synthesis of the
 first methanofullerene derivatives of Sc3N at D5h-C80
;
_journal_name_full Chem.Commun.
_journal_page_first 64
_journal_paper_doi 10.1039/C5cc07416A
_journal_volume 52
_journal_year 2016
_chemical_formula_moiety 'C92 H14 N O2 Sc3, C S2'
_chemical_formula_sum 'C93 H14 N O2 S2 Sc3'
_chemical_formula_weight 1376.05
_chemical_name_systematic 'PCBM-Sc3N@D5h-C80 CS2 solvate'
_space_group_crystal_system orthorhombic
_space_group_IT_number 33
_space_group_name_Hall 'P 2c -2n'
_space_group_name_H-M_alt 'P n a 21'
_symmetry_space_group_name_Hall 'P 2c -2n'
_symmetry_space_group_name_H-M 'P n a 21'
_atom_sites_solution_hydrogens geom
_atom_sites_solution_primary direct
_atom_sites_solution_secondary difmap
_audit_creation_method SHELXL-2014/7
_audit_update_record
;
2015-08-28 deposited with the CCDC.
2015-09-29 downloaded from the CCDC.
;
_cell_angle_alpha 90
_cell_angle_beta 90
_cell_angle_gamma 90
_cell_formula_units_Z 4
_cell_length_a 19.9441(6)
_cell_length_b 15.7417(6)
_cell_length_c 14.9924(4)
_cell_measurement_reflns_used 9904
_cell_measurement_temperature 100(2)
_cell_measurement_theta_max 28.0
_cell_measurement_theta_min 2.6
_cell_volume 4706.9(3)
_computing_cell_refinement 'SAINT (Bruker, 2013)'
_computing_data_collection 'Apex2 (Bruker, 2013)'
_computing_data_reduction 'SAINT (Bruker, 2013)'
_computing_molecular_graphics 'XP (Sheldrick, 2013)'
_computing_publication_material 'SHELXL-2014/7 (Sheldrick, 2014)'
_computing_structure_refinement 'SHELXL-2014/7 (Sheldrick, 2014)'
_computing_structure_solution 'SHELXS (Sheldrick, 2013)'
_diffrn_ambient_temperature 100(2)
_diffrn_detector_area_resol_mean 8.3
_diffrn_measured_fraction_theta_full 0.999
_diffrn_measured_fraction_theta_max 0.997
_diffrn_measurement_device_type 'Bruker D8 with ApexII detector'
_diffrn_measurement_method '\w/\f scans'
_diffrn_radiation_type synchrotron
_diffrn_radiation_wavelength 0.7749
_diffrn_reflns_av_R_equivalents 0.0730
_diffrn_reflns_av_unetI/netI 0.0439
_diffrn_reflns_laue_measured_fraction_full 0.999
_diffrn_reflns_laue_measured_fraction_max 0.997
_diffrn_reflns_limit_h_max 23
_diffrn_reflns_limit_h_min -24
_diffrn_reflns_limit_k_max 18
_diffrn_reflns_limit_k_min -18
_diffrn_reflns_limit_l_max 18
_diffrn_reflns_limit_l_min -18
_diffrn_reflns_number 64302
_diffrn_reflns_point_group_measured_fraction_full 0.999
_diffrn_reflns_point_group_measured_fraction_max 0.998
_diffrn_reflns_theta_full 27.706
_diffrn_reflns_theta_max 27.820
_diffrn_reflns_theta_min 1.797
_diffrn_source 'ALS Beamline 11.3.1'
_exptl_absorpt_coefficient_mu 0.734
_exptl_absorpt_correction_T_max 0.756
_exptl_absorpt_correction_T_min 0.635
_exptl_absorpt_correction_type multi-scan
_exptl_absorpt_process_details 'SADABS (Sheldrick, 2014)'
_exptl_crystal_colour black
_exptl_crystal_density_diffrn 1.942
_exptl_crystal_description plate
_exptl_crystal_F_000 2760
_exptl_crystal_recrystallization_method 'Re-crystallisation from solvent: carbon disulfide, chloroform, hexanes'
_exptl_crystal_size_max 0.165
_exptl_crystal_size_mid 0.053
_exptl_crystal_size_min 0.021
_refine_diff_density_max 3.500
_refine_diff_density_min -1.326
_refine_diff_density_rms 0.314
_refine_ls_abs_structure_details
;
 Refined as an inversion twin.
;
_refine_ls_abs_structure_Flack 0.22(10)
_refine_ls_extinction_coef .
_refine_ls_extinction_method none
_refine_ls_goodness_of_fit_ref 1.920
_refine_ls_hydrogen_treatment constr
_refine_ls_matrix_type full
_refine_ls_number_parameters 901
_refine_ls_number_reflns 8566
_refine_ls_number_restraints 715
_refine_ls_restrained_S_all 2.012
_refine_ls_R_factor_all 0.1723
_refine_ls_R_factor_gt 0.1649
_refine_ls_shift/su_max 0.000
_refine_ls_shift/su_mean 0.000
_refine_ls_structure_factor_coef Fsqd
_refine_ls_weighting_details 'w=1/[\s^2^(Fo^2^)+(0.2000P)^2^] where P=(Fo^2^+2Fc^2^)/3'
_refine_ls_weighting_scheme calc
_refine_ls_wR_factor_gt 0.3903
_refine_ls_wR_factor_ref 0.4000
_reflns_Friedel_coverage 0.921
_reflns_friedel_fraction_full 1.000
_reflns_friedel_fraction_max 0.998
_reflns_number_gt 7646
_reflns_number_total 8566
_reflns_threshold_expression 'I > 2\s(I)'
_cod_data_source_file c5cc07416a2.cif
_cod_data_source_block mn2142
_cod_database_code 7118165
_shelx_shelxl_version_number 2014/7
_shelx_space_group_comment
;
The symmetry employed for this shelxl refinement is uniquely defined
by the following loop, which should always be used as a source of
symmetry information in preference to the above space-group names.
They are only intended as comments.
;
_shelx_estimated_absorpt_t_min 0.888
_shelx_estimated_absorpt_t_max 0.985

loop_
_space_group_symop_operation_xyz
'x, y, z'
'-x, -y, z+1/2'
'x+1/2, -y+1/2, z'
'-x+1/2, y+1/2, z+1/2'

loop_
_atom_site_label
_atom_site_type_symbol
_atom_site_fract_x
_atom_site_fract_y
_atom_site_fract_z
_atom_site_U_iso_or_equiv
_atom_site_adp_type
_atom_site_occupancy
_atom_site_site_symmetry_order
_atom_site_calc_flag
_atom_site_refinement_flags_posn
_atom_site_refinement_flags_adp
_atom_site_refinement_flags_occupancy
_atom_site_disorder_assembly
_atom_site_disorder_group
Sc1 Sc 0.28260(12) 0.94037(17) 0.49970(17) 0.0272(7) Uani 1 1 d . . . . .
Sc2 Sc 0.12033(19) 0.8645(4) 0.4872(3) 0.0696(14) Uani 1 1 d . . . . .
Sc3 Sc 0.2059(2) 0.9508(4) 0.2909(3) 0.0691(14) Uani 1 1 d . . . . .
N1 N 0.2004(4) 0.9177(5) 0.4197(6) 0.0085(16) Uiso 1 1 d . . . . .
C1 C 0.2465(12) 0.6983(13) 0.2812(16) 0.063(3) Uani 1 1 d . U . . .
C2 C 0.2125(13) 0.6644(12) 0.3487(18) 0.062(3) Uani 1 1 d . U . . .
C3 C 0.2597(13) 0.6686(14) 0.4278(19) 0.066(4) Uani 1 1 d . U . . .
C4 C 0.3209(10) 0.7096(12) 0.3991(16) 0.058(3) Uani 1 1 d . U . . .
C5 C 0.3116(11) 0.7254(13) 0.3133(16) 0.063(4) Uani 1 1 d . U . . .
C6 C 0.3416(11) 0.7980(16) 0.2730(15) 0.063(4) Uani 1 1 d . U . . .
C7 C 0.3053(12) 0.8431(17) 0.2036(13) 0.063(3) Uani 1 1 d . U . . .
C8 C 0.2386(12) 0.8140(16) 0.1725(12) 0.063(3) Uani 1 1 d . U . . .
C9 C 0.2117(12) 0.7445(15) 0.2137(14) 0.063(3) Uani 1 1 d . U . . .
C10 C 0.1422(11) 0.7459(15) 0.2175(14) 0.058(3) Uani 1 1 d . U . . .
C11 C 0.1048(11) 0.7060(14) 0.2995(16) 0.060(3) Uani 1 1 d . U . . .
C12 C 0.1444(13) 0.6684(13) 0.3633(18) 0.064(4) Uani 1 1 d . U . . .
C13 C 0.1179(12) 0.6756(13) 0.4512(17) 0.064(4) Uani 1 1 d . U . . .
C14 C 0.1655(11) 0.6833(13) 0.5270(16) 0.061(3) Uani 1 1 d . U . . .
C15 C 0.2332(13) 0.6802(14) 0.5165(18) 0.065(4) Uani 1 1 d . U . . .
C16 C 0.2738(12) 0.7286(14) 0.5687(15) 0.062(3) Uani 1 1 d . U . . .
C17 C 0.3362(10) 0.7717(13) 0.5412(15) 0.056(3) Uani 1 1 d . U . . .
C18 C 0.3587(10) 0.7653(14) 0.4519(16) 0.058(3) Uani 1 1 d . U . . .
C19 C 0.3888(8) 0.8335(14) 0.4181(15) 0.053(3) Uani 1 1 d . U . . .
C20 C 0.3784(10) 0.8510(16) 0.3264(17) 0.062(3) Uani 1 1 d . U . . .
C21 C 0.3804(10) 0.9432(16) 0.3190(16) 0.058(3) Uani 1 1 d . U . . .
C22 C 0.3442(12) 0.9873(17) 0.2597(15) 0.064(3) Uani 1 1 d . U . . .
C23 C 0.3070(12) 0.9352(16) 0.1934(13) 0.060(3) Uani 1 1 d . U . . .
C24 C 0.2405(13) 0.9631(17) 0.1524(12) 0.061(3) Uani 1 1 d . U . . .
C25 C 0.2007(11) 0.8905(16) 0.1411(10) 0.054(3) Uani 1 1 d . U . . .
C26 C 0.1300(11) 0.8918(15) 0.1598(11) 0.055(3) Uani 1 1 d . U . . .
C27 C 0.1000(10) 0.8198(14) 0.1949(11) 0.050(3) Uani 1 1 d . U . . .
C28 C 0.0464(8) 0.8222(14) 0.2507(11) 0.046(3) Uani 1 1 d . U . . .
C29 C 0.0485(9) 0.7575(13) 0.3133(13) 0.051(3) Uani 1 1 d . U . . .
C30 C 0.0259(9) 0.7705(14) 0.4033(15) 0.057(3) Uani 1 1 d . U . . .
C31 C 0.0586(10) 0.7265(14) 0.4697(16) 0.060(3) Uani 1 1 d . U . . .
C32 C 0.0674(12) 0.7583(15) 0.5626(14) 0.060(3) Uani 1 1 d . U . . .
C33 C 0.1308(11) 0.7386(14) 0.5915(14) 0.058(3) Uani 1 1 d . U . . .
C34 C 0.1727(12) 0.7961(16) 0.6467(13) 0.059(3) Uani 1 1 d . U . . .
C35 C 0.2420(10) 0.7892(14) 0.6389(12) 0.053(3) Uani 1 1 d . U . . .
C36 C 0.2892(9) 0.8575(13) 0.6467(11) 0.045(3) Uani 1 1 d . U . . .
C37 C 0.3473(9) 0.8430(12) 0.5918(13) 0.046(3) Uani 1 1 d . U . . .
C38 C 0.3932(8) 0.9097(11) 0.5601(13) 0.040(3) Uani 1 1 d . U . . .
C39 C 0.4009(8) 0.9083(12) 0.4687(14) 0.045(3) Uani 1 1 d . U . . .
C40 C 0.3939(8) 0.9779(14) 0.4107(14) 0.052(3) Uani 1 1 d . U . . .
C41 C 0.3652(10) 1.0560(13) 0.4282(16) 0.054(3) Uani 1 1 d . U . . .
C42 C 0.3409(9) 1.0784(11) 0.5159(14) 0.048(3) Uani 1 1 d . U . . .
C43 C 0.3476(9) 1.0316(12) 0.5992(12) 0.044(3) Uani 1 1 d . U . . .
C44 C 0.2874(9) 1.0198(13) 0.6421(11) 0.045(3) Uani 1 1 d . U . . .
C45 C 0.2650(10) 0.9339(13) 0.6699(11) 0.047(3) Uani 1 1 d . U . . .
C46 C 0.1872(11) 0.9444(15) 0.6823(10) 0.050(3) Uani 1 1 d . U . . .
C47 C 0.1490(11) 0.8692(16) 0.6710(11) 0.056(3) Uani 1 1 d . U . . .
C48 C 0.0767(11) 0.8938(17) 0.6370(12) 0.062(3) Uani 1 1 d . U . . .
C49 C 0.0386(11) 0.8362(17) 0.5869(15) 0.063(3) Uani 1 1 d . U . . .
C50 C 0.0058(8) 0.8817(16) 0.5234(14) 0.058(3) Uani 1 1 d . U . . .
C51 C -0.0036(8) 0.8505(15) 0.4286(15) 0.055(3) Uani 1 1 d . U . . .
C52 C -0.0068(9) 0.9128(14) 0.3636(15) 0.054(3) Uani 1 1 d . U . . .
C53 C 0.0166(8) 0.9042(13) 0.2751(12) 0.047(3) Uani 1 1 d . U . . .
C54 C 0.0432(10) 0.9780(15) 0.2441(14) 0.057(3) Uani 1 1 d . U . . .
C55 C 0.1013(11) 0.9770(15) 0.1829(12) 0.056(3) Uani 1 1 d . U . . .
C56 C 0.1491(11) 1.0457(14) 0.1864(13) 0.058(3) Uani 1 1 d . U . . .
C57 C 0.2203(12) 1.0367(16) 0.1746(14) 0.060(3) Uani 1 1 d . U . . .
C58 C 0.2538(13) 1.0891(15) 0.2345(14) 0.060(3) Uani 1 1 d . U . . .
C59 C 0.3130(11) 1.0705(14) 0.2786(14) 0.059(3) Uani 1 1 d . U . . .
C60 C 0.3268(11) 1.0986(14) 0.3628(17) 0.061(3) Uani 1 1 d . U . . .
C61 C 0.2753(12) 1.1485(12) 0.4051(18) 0.062(3) Uani 1 1 d . U . . .
C62 C 0.2803(11) 1.1315(11) 0.5059(18) 0.057(3) Uani 1 1 d . U . . .
C63 C 0.2258(13) 1.1297(14) 0.5614(18) 0.065(4) Uani 1 1 d . U . . .
C64 C 0.2294(12) 1.0688(14) 0.6282(14) 0.057(3) Uani 1 1 d . U . . .
C65 C 0.1673(11) 1.0236(16) 0.6567(12) 0.058(3) Uani 1 1 d . U . . .
C66 C 0.1095(13) 1.0446(17) 0.6213(15) 0.066(4) Uani 1 1 d . U . . .
C67 C 0.0656(11) 0.9819(17) 0.6121(14) 0.066(4) Uani 1 1 d . U . . .
C68 C 0.0120(10) 0.9692(18) 0.5271(17) 0.067(4) Uani 1 1 d . U . . .
C69 C 0.0141(11) 1.0276(18) 0.472(2) 0.071(4) Uani 1 1 d . U . . .
C70 C 0.0015(9) 1.0023(17) 0.3927(18) 0.065(3) Uani 1 1 d . U . . .
C71 C 0.0363(11) 1.0396(15) 0.3014(18) 0.066(4) Uani 1 1 d . U . . .
C72 C 0.0867(13) 1.1096(15) 0.3055(19) 0.070(4) Uani 1 1 d . U . . .
C73 C 0.1334(14) 1.1078(16) 0.2552(17) 0.068(4) Uani 1 1 d . U . . .
C74 C 0.2026(14) 1.1367(15) 0.2836(19) 0.070(4) Uani 1 1 d . U . . .
C75 C 0.2113(14) 1.1656(14) 0.373(2) 0.071(4) Uani 1 1 d . U . . .
C76 C 0.1601(14) 1.1720(12) 0.430(2) 0.070(4) Uani 1 1 d . U . . .
C77 C 0.1636(13) 1.1522(12) 0.5233(17) 0.066(4) Uani 1 1 d . U . . .
C78 C 0.1064(14) 1.1115(16) 0.5526(19) 0.072(4) Uani 1 1 d . U . . .
C79 C 0.0628(12) 1.1064(15) 0.477(2) 0.072(4) Uani 1 1 d . U . . .
C80 C 0.0877(13) 1.1388(13) 0.4075(19) 0.071(4) Uani 1 1 d . U . . .
O1 O 0.5434(5) 0.7794(8) 0.9218(7) 0.037(2) Uani 1 1 d . . . . .
O2 O 0.5578(12) 0.7568(17) 0.7822(12) 0.101(8) Uani 1 1 d . . . . .
C81 C 0.4130(8) 0.9807(13) 0.6175(10) 0.042(4) Uani 1 1 d . . . . .
C82 C 0.4218(8) 0.9593(14) 0.7186(10) 0.042(4) Uani 1 1 d . . . . .
H82A H 0.4323 1.0119 0.7520 0.051 Uiso 1 1 calc R U . . .
H82B H 0.3794 0.9359 0.7424 0.051 Uiso 1 1 calc R U . . .
C83 C 0.4781(9) 0.8949(14) 0.7321(10) 0.044(4) Uani 1 1 d . . . . .
H83A H 0.5216 0.9219 0.7181 0.052 Uiso 1 1 calc R U . . .
H83B H 0.4716 0.8467 0.6906 0.052 Uiso 1 1 calc R U . . .
C84 C 0.4794(7) 0.8614(11) 0.8292(10) 0.035(3) Uani 1 1 d . . . . .
H84A H 0.4894 0.9086 0.8707 0.042 Uiso 1 1 calc R U . . .
H84B H 0.4349 0.8379 0.8450 0.042 Uiso 1 1 calc R U . . .
C85 C 0.5311(7) 0.7944(10) 0.8380(9) 0.029(3) Uani 1 1 d . . . . .
C86 C 0.5932(9) 0.7067(10) 0.9385(14) 0.047(4) Uani 1 1 d . . . . .
H86A H 0.5997 0.6995 1.0028 0.071 Uiso 1 1 calc R U . . .
H86B H 0.5753 0.6540 0.9130 0.071 Uiso 1 1 calc R U . . .
H86C H 0.6362 0.7203 0.9103 0.071 Uiso 1 1 calc R U . . .
C87 C 0.4744(7) 1.0312(10) 0.5874(10) 0.032(3) Uani 1 1 d . . . . .
C88 C 0.5299(7) 0.9914(8) 0.5469(9) 0.027(3) Uani 1 1 d . . . . .
H88 H 0.5284 0.9322 0.5349 0.033 Uiso 1 1 calc R U . . .
C89 C 0.5857(7) 1.0367(10) 0.5248(10) 0.031(3) Uani 1 1 d . . . . .
H89 H 0.6222 1.0095 0.4958 0.037 Uiso 1 1 calc R U . . .
C90 C 0.5889(8) 1.1218(10) 0.5444(11) 0.037(3) Uani 1 1 d . . . . .
H90 H 0.6271 1.1540 0.5277 0.044 Uiso 1 1 calc R U . . .
C91 C 0.5335(9) 1.1625(11) 0.5909(12) 0.043(4) Uani 1 1 d . . . . .
H91 H 0.5351 1.2207 0.6075 0.052 Uiso 1 1 calc R U . . .
C92 C 0.4800(8) 1.1138(12) 0.6093(11) 0.040(4) Uani 1 1 d . . . . .
H92 H 0.4435 1.1395 0.6399 0.049 Uiso 1 1 calc R U . . .
C93 C 0.2815(7) 0.4356(9) 0.4079(10) 0.028(3) Uiso 1 1 d . . . . .
S1 S 0.2242(3) 0.3742(4) 0.3925(4) 0.0570(13) Uani 1 1 d . . . . .
S2 S 0.3407(2) 0.4943(3) 0.4241(4) 0.0512(12) Uani 1 1 d . . . . .

loop_
_atom_site_aniso_label
_atom_site_aniso_U_11
_atom_site_aniso_U_22
_atom_site_aniso_U_33
_atom_site_aniso_U_23
_atom_site_aniso_U_13
_atom_site_aniso_U_12
Sc1 0.0191(11) 0.0417(14) 0.0207(12) 0.0031(11) -0.0071(9) -0.0042(9)
Sc2 0.0413(19) 0.124(4) 0.043(2) 0.015(2) 0.0059(16) -0.031(2)
Sc3 0.061(2) 0.121(4) 0.0244(16) 0.028(2) -0.0068(16) -0.024(2)
C1 0.075(7) 0.045(6) 0.068(7) -0.041(6) 0.002(6) 0.014(6)
C2 0.073(7) 0.027(6) 0.086(8) -0.023(6) 0.000(7) 0.004(6)
C3 0.074(7) 0.038(6) 0.087(8) 0.000(6) -0.007(7) 0.014(6)
C4 0.050(6) 0.041(6) 0.083(7) -0.013(6) -0.011(6) 0.034(5)
C5 0.060(7) 0.050(6) 0.078(7) -0.035(6) 0.011(6) 0.028(6)
C6 0.053(7) 0.075(7) 0.060(7) -0.022(6) 0.026(6) 0.015(6)
C7 0.067(7) 0.084(7) 0.038(6) -0.018(6) 0.030(6) -0.003(7)
C8 0.080(7) 0.082(7) 0.027(5) -0.031(6) 0.013(6) -0.009(7)
C9 0.081(7) 0.061(7) 0.047(6) -0.042(6) 0.004(6) -0.001(6)
C10 0.065(7) 0.062(7) 0.048(6) -0.039(6) -0.013(6) -0.006(6)
C11 0.061(7) 0.052(7) 0.067(7) -0.027(6) -0.014(6) -0.020(6)
C12 0.070(7) 0.038(6) 0.085(8) -0.011(6) -0.004(7) -0.018(6)
C13 0.068(7) 0.040(6) 0.083(7) 0.010(6) 0.006(6) -0.035(6)
C14 0.070(7) 0.037(6) 0.077(7) 0.035(6) 0.000(6) -0.021(6)
C15 0.074(7) 0.045(6) 0.077(7) 0.023(6) -0.014(7) 0.006(6)
C16 0.071(7) 0.054(7) 0.061(7) 0.030(6) -0.026(6) 0.011(6)
C17 0.047(6) 0.055(6) 0.065(7) 0.012(6) -0.031(6) 0.024(5)
C18 0.037(6) 0.062(7) 0.076(7) -0.004(6) -0.014(6) 0.030(5)
C19 0.020(5) 0.067(7) 0.073(7) -0.005(6) 0.000(5) 0.015(5)
C20 0.033(6) 0.082(7) 0.070(7) -0.011(7) 0.022(6) 0.003(6)
C21 0.032(6) 0.082(7) 0.061(7) -0.007(6) 0.022(6) -0.020(6)
C22 0.058(7) 0.083(7) 0.051(6) 0.006(6) 0.016(6) -0.033(6)
C23 0.066(7) 0.087(7) 0.028(6) -0.005(6) 0.023(6) -0.024(6)
C24 0.072(7) 0.088(7) 0.024(5) 0.005(6) 0.003(6) -0.025(7)
C25 0.066(7) 0.088(7) 0.008(5) -0.013(5) -0.002(5) -0.023(6)
C26 0.066(7) 0.082(7) 0.016(5) -0.004(6) -0.015(5) -0.018(6)
C27 0.053(6) 0.068(7) 0.029(5) -0.022(5) -0.016(5) -0.019(6)
C28 0.032(5) 0.069(7) 0.037(6) -0.014(5) -0.017(5) -0.014(5)
C29 0.042(6) 0.058(7) 0.052(6) -0.014(6) -0.016(5) -0.024(5)
C30 0.035(6) 0.069(7) 0.066(7) -0.001(6) 0.002(6) -0.035(5)
C31 0.049(6) 0.061(7) 0.069(7) 0.015(6) 0.005(6) -0.040(6)
C32 0.056(7) 0.072(7) 0.054(6) 0.026(6) 0.011(6) -0.028(6)
C33 0.066(7) 0.061(7) 0.049(6) 0.034(6) -0.001(6) -0.027(6)
C34 0.067(7) 0.076(7) 0.034(6) 0.022(6) -0.002(6) -0.011(6)
C35 0.060(7) 0.063(7) 0.035(6) 0.032(5) -0.012(5) -0.007(6)
C36 0.048(6) 0.063(7) 0.024(5) 0.015(5) -0.010(5) -0.002(6)
C37 0.040(6) 0.051(6) 0.048(6) 0.015(5) -0.017(5) 0.010(5)
C38 0.025(5) 0.041(6) 0.054(7) 0.004(6) -0.008(5) 0.010(5)
C39 0.018(5) 0.056(6) 0.062(7) -0.006(6) 0.000(5) -0.003(5)
C40 0.023(5) 0.069(7) 0.065(7) 0.005(6) 0.001(5) -0.026(5)
C41 0.037(6) 0.057(6) 0.067(7) 0.007(6) -0.012(6) -0.032(5)
C42 0.046(6) 0.036(6) 0.062(7) -0.007(5) -0.022(6) -0.019(5)
C43 0.050(7) 0.041(6) 0.041(6) -0.021(6) -0.009(6) -0.008(6)
C44 0.047(6) 0.059(6) 0.030(5) -0.021(5) -0.008(5) 0.001(6)
C45 0.053(6) 0.069(7) 0.017(5) -0.006(5) -0.004(5) -0.002(6)
C46 0.056(7) 0.085(7) 0.010(5) -0.008(5) 0.006(5) -0.008(6)
C47 0.065(7) 0.084(7) 0.018(5) 0.007(6) 0.013(5) -0.006(6)
C48 0.057(7) 0.097(8) 0.031(6) 0.000(6) 0.031(5) -0.007(6)
C49 0.047(6) 0.095(8) 0.048(6) 0.009(6) 0.019(6) -0.011(6)
C50 0.023(5) 0.094(8) 0.056(7) -0.007(6) 0.019(5) -0.004(6)
C51 0.020(5) 0.082(7) 0.064(7) -0.008(6) 0.001(5) -0.019(5)
C52 0.024(5) 0.075(7) 0.063(7) -0.013(6) -0.020(5) 0.003(6)
C53 0.027(5) 0.071(7) 0.044(6) -0.004(6) -0.033(5) -0.006(5)
C54 0.047(6) 0.072(7) 0.053(6) 0.007(6) -0.040(5) -0.001(6)
C55 0.059(7) 0.076(7) 0.031(6) 0.017(6) -0.032(5) -0.009(6)
C56 0.067(7) 0.067(7) 0.038(6) 0.037(5) -0.027(6) -0.011(6)
C57 0.071(7) 0.074(7) 0.036(6) 0.034(6) -0.009(6) -0.021(6)
C58 0.074(7) 0.061(7) 0.046(6) 0.037(6) -0.010(6) -0.031(6)
C59 0.062(7) 0.063(7) 0.050(6) 0.029(6) 0.001(6) -0.040(6)
C60 0.055(7) 0.052(7) 0.075(7) 0.014(6) -0.011(6) -0.036(6)
C61 0.066(7) 0.029(6) 0.092(8) 0.006(6) -0.019(6) -0.030(5)
C62 0.062(7) 0.031(6) 0.080(7) -0.011(6) -0.022(6) -0.021(5)
C63 0.077(7) 0.043(6) 0.075(7) -0.034(6) -0.018(7) 0.007(6)
C64 0.065(7) 0.061(7) 0.045(6) -0.029(6) -0.012(6) 0.009(6)
C65 0.067(7) 0.078(7) 0.029(6) -0.030(6) 0.003(6) 0.005(6)
C66 0.067(7) 0.083(7) 0.048(6) -0.037(6) 0.016(6) 0.020(6)
C67 0.055(7) 0.096(8) 0.046(6) -0.022(6) 0.037(6) 0.011(6)
C68 0.035(6) 0.096(8) 0.071(7) -0.022(7) 0.026(6) 0.015(6)
C69 0.039(6) 0.085(8) 0.089(8) -0.024(7) -0.001(6) 0.027(6)
C70 0.028(6) 0.083(7) 0.086(7) -0.018(7) -0.022(6) 0.029(6)
C71 0.048(6) 0.070(7) 0.080(7) 0.002(6) -0.042(6) 0.028(6)
C72 0.065(7) 0.058(7) 0.087(8) 0.016(7) -0.040(6) 0.030(6)
C73 0.079(7) 0.061(7) 0.066(7) 0.038(6) -0.029(6) 0.010(6)
C74 0.086(8) 0.049(7) 0.075(7) 0.036(6) -0.019(7) -0.011(6)
C75 0.087(8) 0.035(6) 0.091(8) 0.015(7) -0.022(7) -0.007(6)
C76 0.087(8) 0.025(6) 0.097(8) -0.005(6) -0.024(7) 0.018(6)
C77 0.084(7) 0.028(6) 0.087(7) -0.035(6) -0.021(7) 0.022(6)
C78 0.079(7) 0.058(7) 0.079(7) -0.038(6) 0.008(7) 0.030(6)
C79 0.062(7) 0.056(7) 0.097(8) -0.027(7) -0.001(7) 0.038(6)
C80 0.075(7) 0.038(6) 0.099(8) -0.001(6) -0.024(7) 0.042(6)
O1 0.033(5) 0.046(6) 0.031(5) 0.013(5) 0.004(4) 0.005(4)
O2 0.104(16) 0.16(2) 0.043(9) -0.024(11) 0.009(9) 0.056(15)
C81 0.036(8) 0.070(11) 0.019(7) -0.002(7) -0.003(5) 0.001(8)
C82 0.030(8) 0.078(12) 0.018(6) -0.008(7) -0.002(5) 0.009(7)
C83 0.036(8) 0.072(13) 0.023(7) 0.011(7) -0.009(6) -0.012(8)
C84 0.021(6) 0.055(10) 0.030(7) -0.013(6) -0.011(5) 0.009(6)
C85 0.025(6) 0.043(8) 0.020(6) -0.006(6) 0.002(5) -0.002(6)
C86 0.044(9) 0.030(8) 0.067(11) 0.028(8) -0.019(8) -0.020(7)
C87 0.021(6) 0.043(8) 0.032(7) -0.010(6) -0.010(5) 0.002(5)
C88 0.043(8) 0.016(6) 0.023(6) 0.001(5) 0.000(5) 0.008(5)
C89 0.018(6) 0.037(8) 0.038(7) 0.003(6) -0.001(5) 0.000(5)
C90 0.033(7) 0.033(8) 0.044(8) 0.014(6) -0.012(6) -0.008(6)
C91 0.049(9) 0.039(9) 0.042(8) -0.019(7) -0.005(7) -0.004(7)
C92 0.034(8) 0.054(10) 0.033(7) -0.009(7) -0.008(6) 0.009(7)
S1 0.055(3) 0.057(3) 0.059(3) 0.001(2) 0.004(2) -0.017(2)
S2 0.037(2) 0.040(2) 0.076(3) 0.005(2) 0.006(2) 0.0029(16)

loop_
_atom_type_symbol
_atom_type_description
_atom_type_scat_dispersion_real
_atom_type_scat_dispersion_imag
_atom_type_scat_source
C C 0.0040 0.0020 'International Tables Vol C Tables 4.2.6.8 and 6.1.1.4'
H H 0.0000 0.0000 'International Tables Vol C Tables 4.2.6.8 and 6.1.1.4'
N N 0.0076 0.0040 'International Tables Vol C Tables 4.2.6.8 and 6.1.1.4'
O O 0.0132 0.0074 'International Tables Vol C Tables 4.2.6.8 and 6.1.1.4'
Sc Sc 0.2813 0.4409 'International Tables Vol C Tables 4.2.6.8 and 6.1.1.4'
S S 0.1430 0.1480 'International Tables Vol C Tables 4.2.6.8 and 6.1.1.4'

loop_
_geom_angle_atom_site_label_1
_geom_angle_atom_site_label_2
_geom_angle_atom_site_label_3
_geom_angle
_geom_angle_site_symmetry_1
_geom_angle_site_symmetry_3
N1 Sc1 C38 154.6(5) . .
N1 Sc1 C37 130.0(5) . .
C38 Sc1 C37 35.2(6) . .
N1 Sc1 C43 151.5(5) . .
C38 Sc1 C43 53.7(6) . .
C37 Sc1 C43 75.1(7) . .
N1 Sc1 C39 128.1(5) . .
C38 Sc1 C39 32.8(7) . .
C37 Sc1 C39 57.9(7) . .
C43 Sc1 C39 74.1(6) . .
N1 Sc1 C44 128.3(5) . .
C38 Sc1 C44 75.2(6) . .
C37 Sc1 C44 79.0(7) . .
C43 Sc1 C44 32.5(6) . .
C39 Sc1 C44 103.3(6) . .
N1 Sc1 C42 125.6(5) . .
C38 Sc1 C42 73.3(6) . .
C37 Sc1 C42 104.4(7) . .
C43 Sc1 C42 34.4(7) . .
C39 Sc1 C42 75.4(7) . .
C44 Sc1 C42 56.9(7) . .
N1 Sc1 C36 116.9(5) . .
C38 Sc1 C36 62.1(6) . .
C37 Sc1 C36 33.3(7) . .
C43 Sc1 C36 75.4(7) . .
C39 Sc1 C36 90.5(7) . .
C44 Sc1 C36 60.9(7) . .
C42 Sc1 C36 109.8(6) . .
N1 Sc1 C45 117.5(5) . .
C38 Sc1 C45 75.3(6) . .
C37 Sc1 C45 59.0(7) . .
C43 Sc1 C45 59.4(6) . .
C39 Sc1 C45 108.0(7) . .
C44 Sc1 C45 34.1(7) . .
C42 Sc1 C45 90.1(7) . .
C36 Sc1 C45 30.3(7) . .
N1 Sc1 C40 114.2(5) . .
C38 Sc1 C40 58.2(6) . .
C37 Sc1 C40 89.0(7) . .
C43 Sc1 C40 74.5(6) . .
C39 Sc1 C40 31.6(7) . .
C44 Sc1 C40 106.8(7) . .
C42 Sc1 C40 57.4(7) . .
C36 Sc1 C40 120.1(6) . .
C45 Sc1 C40 128.3(6) . .
N1 Sc1 C41 111.9(5) . .
C38 Sc1 C41 74.1(6) . .
C37 Sc1 C41 109.2(7) . .
C43 Sc1 C41 61.2(7) . .
C39 Sc1 C41 58.3(7) . .
C44 Sc1 C41 88.7(7) . .
C42 Sc1 C41 32.2(7) . .
C36 Sc1 C41 131.1(6) . .
C45 Sc1 C41 120.4(7) . .
C40 Sc1 C41 30.0(7) . .
N1 Sc1 Sc2 33.3(3) . .
C38 Sc1 Sc2 143.2(4) . .
C37 Sc1 Sc2 108.0(5) . .
C43 Sc1 Sc2 137.2(5) . .
C39 Sc1 Sc2 144.9(5) . .
C44 Sc1 Sc2 104.9(5) . .
C42 Sc1 Sc2 138.5(5) . .
C36 Sc1 Sc2 85.3(4) . .
C45 Sc1 Sc2 85.0(5) . .
C40 Sc1 Sc2 146.3(5) . .
C41 Sc1 Sc2 142.1(5) . .
N1 Sc2 C49 164.2(8) . .
N1 Sc2 C32 154.0(8) . .
C49 Sc2 C32 36.0(10) . .
N1 Sc2 C50 144.3(7) . .
C49 Sc2 C50 34.1(9) . .
C32 Sc2 C50 61.4(9) . .
N1 Sc2 C48 130.2(7) . .
C49 Sc2 C48 34.3(9) . .
C32 Sc2 C48 61.3(9) . .
C50 Sc2 C48 54.9(8) . .
N1 Sc2 C31 132.7(7) . .
C49 Sc2 C31 62.9(9) . .
C32 Sc2 C31 35.9(8) . .
C50 Sc2 C31 69.5(9) . .
C48 Sc2 C31 94.9(8) . .
N1 Sc2 C33 123.7(6) . .
C49 Sc2 C33 59.8(9) . .
C32 Sc2 C33 32.6(8) . .
C50 Sc2 C33 91.6(8) . .
C48 Sc2 C33 67.1(9) . .
C31 Sc2 C33 55.1(7) . .
N1 Sc2 C51 126.5(6) . .
C49 Sc2 C51 61.7(8) . .
C32 Sc2 C51 70.7(8) . .
C50 Sc2 C51 34.8(7) . .
C48 Sc2 C51 89.3(8) . .
C31 Sc2 C51 55.4(8) . .
C33 Sc2 C51 102.6(7) . .
N1 Sc2 C30 122.1(5) . .
C49 Sc2 C30 72.4(8) . .
C32 Sc2 C30 60.4(8) . .
C50 Sc2 C30 59.8(7) . .
C48 Sc2 C30 106.4(7) . .
C31 Sc2 C30 30.3(7) . .
C33 Sc2 C30 85.2(7) . .
C51 Sc2 C30 31.3(7) . .
N1 Sc2 C68 117.7(7) . .
C49 Sc2 C68 54.1(9) . .
C32 Sc2 C68 88.2(9) . .
C50 Sc2 C68 29.8(9) . .
C48 Sc2 C68 54.3(8) . .
C31 Sc2 C68 98.9(8) . .
C33 Sc2 C68 113.3(8) . .
C51 Sc2 C68 52.6(7) . .
C30 Sc2 C68 83.3(8) . .
N1 Sc2 C47 108.2(5) . .
C49 Sc2 C47 60.2(7) . .
C32 Sc2 C47 68.1(8) . .
C50 Sc2 C47 88.2(7) . .
C48 Sc2 C47 34.0(7) . .
C31 Sc2 C47 103.0(7) . .
C33 Sc2 C47 53.1(7) . .
C51 Sc2 C47 121.3(7) . .
C30 Sc2 C47 127.6(7) . .
C68 Sc2 C47 86.1(8) . .
N1 Sc2 C34 106.5(5) . .
C49 Sc2 C34 68.3(8) . .
C32 Sc2 C34 58.1(8) . .
C50 Sc2 C34 101.9(7) . .
C48 Sc2 C34 55.1(8) . .
C31 Sc2 C34 86.6(7) . .
C33 Sc2 C34 31.6(7) . .
C51 Sc2 C34 126.7(7) . .
C30 Sc2 C34 116.3(7) . .
C68 Sc2 C34 109.4(8) . .
C47 Sc2 C34 26.6(7) . .
N1 Sc3 C24 162.1(8) . .
N1 Sc3 C57 157.0(8) . .
C24 Sc3 C57 33.4(10) . .
N1 Sc3 C25 141.6(7) . .
C24 Sc3 C25 34.7(8) . .
C57 Sc3 C25 61.4(9) . .
N1 Sc3 C56 138.8(7) . .
C24 Sc3 C56 59.0(10) . .
C57 Sc3 C56 35.5(8) . .
C25 Sc3 C56 68.2(9) . .
N1 Sc3 C23 125.6(7) . .
C24 Sc3 C23 37.2(9) . .
C57 Sc3 C23 59.9(9) . .
C25 Sc3 C23 57.2(7) . .
C56 Sc3 C23 93.4(9) . .
N1 Sc3 C58 124.7(6) . .
C24 Sc3 C58 59.2(9) . .
C57 Sc3 C58 33.3(8) . .
C25 Sc3 C58 92.5(8) . .
C56 Sc3 C58 55.5(7) . .
C23 Sc3 C58 65.4(9) . .
N1 Sc3 C26 126.4(6) . .
C24 Sc3 C26 60.6(7) . .
C57 Sc3 C26 72.9(8) . .
C25 Sc3 C26 32.5(7) . .
C56 Sc3 C26 58.2(7) . .
C23 Sc3 C26 89.6(7) . .
C58 Sc3 C26 105.7(7) . .
N1 Sc3 C55 125.6(6) . .
C24 Sc3 C55 70.0(8) . .
C57 Sc3 C55 62.1(7) . .
C25 Sc3 C55 57.9(8) . .
C56 Sc3 C55 32.4(7) . .
C23 Sc3 C55 106.8(8) . .
C58 Sc3 C55 87.7(7) . .
C26 Sc3 C55 32.7(8) . .
N1 Sc3 C59 106.0(5) . .
C24 Sc3 C59 69.3(8) . .
C57 Sc3 C59 56.7(7) . .
C25 Sc3 C59 103.2(7) . .
C56 Sc3 C59 84.4(7) . .
C23 Sc3 C59 54.9(8) . .
C58 Sc3 C59 29.0(7) . .
C26 Sc3 C59 127.7(6) . .
C55 Sc3 C59 116.3(7) . .
N1 Sc3 C22 105.3(6) . .
C24 Sc3 C22 61.6(8) . .
C57 Sc3 C22 68.0(8) . .
C25 Sc3 C22 88.2(7) . .
C56 Sc3 C22 102.7(7) . .
C23 Sc3 C22 31.3(7) . .
C58 Sc3 C22 53.6(8) . .
C26 Sc3 C22 120.0(7) . .
C55 Sc3 C22 128.6(7) . .
C59 Sc3 C22 30.0(8) . .
N1 Sc3 C8 114.4(6) . .
C24 Sc3 C8 53.8(9) . .
C57 Sc3 C8 86.7(9) . .
C25 Sc3 C8 31.5(8) . .
C56 Sc3 C8 99.6(8) . .
C23 Sc3 C8 51.8(7) . .
C58 Sc3 C8 110.8(8) . .
C26 Sc3 C8 53.6(7) . .
C55 Sc3 C8 85.3(8) . .
C59 Sc3 C8 106.6(7) . .
C22 Sc3 C8 80.2(7) . .
Sc3 N1 Sc1 118.2(4) . .
Sc3 N1 Sc2 128.3(5) . .
Sc1 N1 Sc2 113.5(4) . .
C2 C1 C9 120(2) . .
C2 C1 C5 109(2) . .
C9 C1 C5 121(2) . .
C1 C2 C12 127(3) . .
C1 C2 C3 105(2) . .
C12 C2 C3 119(2) . .
C15 C3 C4 122(2) . .
C15 C3 C2 120(2) . .
C4 C3 C2 108(2) . .
C5 C4 C18 120(2) . .
C5 C4 C3 105(2) . .
C18 C4 C3 124(2) . .
C4 C5 C6 120(2) . .
C4 C5 C1 113(2) . .
C6 C5 C1 118(2) . .
C20 C6 C5 118(2) . .
C20 C6 C7 113(2) . .
C5 C6 C7 119(2) . .
C6 C7 C23 123(2) . .
C6 C7 C8 121(2) . .
C23 C7 C8 107(2) . .
C9 C8 C7 117(2) . .
C9 C8 C25 126(2) . .
C7 C8 C25 108(2) . .
C9 C8 Sc3 103.4(11) . .
C7 C8 Sc3 77.1(11) . .
C25 C8 Sc3 58.4(8) . .
C8 C9 C10 113(2) . .
C8 C9 C1 123(2) . .
C10 C9 C1 118(2) . .
C9 C10 C27 125(2) . .
C9 C10 C11 120(2) . .
C27 C10 C11 103.0(18) . .
C12 C11 C29 127(2) . .
C12 C11 C10 116(2) . .
C29 C11 C10 105(2) . .
C11 C12 C2 118(2) . .
C11 C12 C13 113(2) . .
C2 C12 C13 121(2) . .
C12 C13 C31 121(2) . .
C12 C13 C14 118(2) . .
C31 C13 C14 109(2) . .
C15 C14 C33 124(2) . .
C15 C14 C13 123(2) . .
C33 C14 C13 104(2) . .
C16 C15 C14 120(3) . .
C16 C15 C3 113(2) . .
C14 C15 C3 118(2) . .
C15 C16 C17 127(2) . .
C15 C16 C35 119(2) . .
C17 C16 C35 104.5(19) . .
C37 C17 C18 122(2) . .
C37 C17 C16 111(2) . .
C18 C17 C16 120(2) . .
C19 C18 C4 122(2) . .
C19 C18 C17 116(2) . .
C4 C18 C17 114(2) . .
C18 C19 C20 117(2) . .
C18 C19 C39 123(2) . .
C20 C19 C39 112(2) . .
C6 C20 C19 122(2) . .
C6 C20 C21 125(2) . .
C19 C20 C21 105(2) . .
C22 C21 C20 124(2) . .
C22 C21 C40 121(2) . .
C20 C21 C40 107(2) . .
C21 C22 C59 124(2) . .
C21 C22 C23 115(2) . .
C59 C22 C23 114(2) . .
C21 C22 Sc3 108.0(12) . .
C59 C22 Sc3 75.0(12) . .
C23 C22 Sc3 61.1(11) . .
C7 C23 C22 119(2) . .
C7 C23 C24 108(2) . .
C22 C23 C24 123(2) . .
C7 C23 Sc3 91.1(11) . .
C22 C23 Sc3 87.5(12) . .
C24 C23 Sc3 60.5(10) . .
C57 C24 C25 127(2) . .
C57 C24 C23 116(2) . .
C25 C24 C23 108(2) . .
C57 C24 Sc3 74.5(13) . .
C25 C24 Sc3 82.2(11) . .
C23 C24 Sc3 82.3(11) . .
C24 C25 C26 121(2) . .
C24 C25 C8 109(2) . .
C26 C25 C8 116.5(19) . .
C24 C25 Sc3 63.1(10) . .
C26 C25 Sc3 81.8(10) . .
C8 C25 Sc3 90.1(10) . .
C27 C26 C25 119(2) . .
C27 C26 C55 119(2) . .
C25 C26 C55 115.6(19) . .
C27 C26 Sc3 104.6(10) . .
C25 C26 Sc3 65.8(8) . .
C55 C26 Sc3 74.5(9) . .
C28 C27 C26 123(2) . .
C28 C27 C10 109.2(19) . .
C26 C27 C10 119.1(19) . .
C27 C28 C29 111.9(19) . .
C27 C28 C53 119.8(19) . .
C29 C28 C53 119.4(17) . .
C28 C29 C11 110.5(19) . .
C28 C29 C30 121.4(19) . .
C11 C29 C30 118(2) . .
C31 C30 C29 117(2) . .
C31 C30 C51 116(2) . .
C29 C30 C51 120(2) . .
C31 C30 Sc2 67.0(10) . .
C29 C30 Sc2 107.2(10) . .
C51 C30 Sc2 71.5(10) . .
C30 C31 C13 122(2) . .
C30 C31 C32 124(2) . .
C13 C31 C32 106(2) . .
C30 C31 Sc2 82.7(11) . .
C13 C31 Sc2 95.7(10) . .
C32 C31 Sc2 63.5(9) . .
C33 C32 C49 120(2) . .
C33 C32 C31 109(2) . .
C49 C32 C31 119(2) . .
C33 C32 Sc2 84.0(11) . .
C49 C32 Sc2 71.1(11) . .
C31 C32 Sc2 80.6(10) . .
C32 C33 C14 111(2) . .
C32 C33 C34 124(2) . .
C14 C33 C34 117.5(19) . .
C32 C33 Sc2 63.4(10) . .
C14 C33 Sc2 95.5(11) . .
C34 C33 Sc2 85.0(11) . .
C47 C34 C35 117(2) . .
C47 C34 C33 120(2) . .
C35 C34 C33 118(2) . .
C47 C34 Sc2 76.4(12) . .
C35 C34 Sc2 109.0(11) . .
C33 C34 Sc2 63.4(10) . .
C34 C35 C36 126(2) . .
C34 C35 C16 120.6(19) . .
C36 C35 C16 104.3(17) . .
C45 C36 C35 117.2(18) . .
C45 C36 C37 125.4(18) . .
C35 C36 C37 111.3(18) . .
C45 C36 Sc1 75.4(10) . .
C35 C36 Sc1 106.1(10) . .
C37 C36 Sc1 68.3(9) . .
C17 C37 C36 108.4(18) . .
C17 C37 C38 120.4(19) . .
C36 C37 C38 124.9(17) . .
C17 C37 Sc1 96.6(10) . .
C36 C37 Sc1 78.3(9) . .
C38 C37 Sc1 72.4(9) . .
C39 C38 C81 124.5(17) . .
C39 C38 C37 112.2(16) . .
C81 C38 C37 121.6(16) . .
C39 C38 Sc1 74.6(10) . .
C81 C38 Sc1 108.2(10) . .
C37 C38 Sc1 72.4(8) . .
C38 C39 C40 126.2(18) . .
C38 C39 C19 121.7(19) . .
C40 C39 C19 107.3(18) . .
C38 C39 Sc1 72.7(10) . .
C40 C39 Sc1 82.1(10) . .
C19 C39 Sc1 96.2(10) . .
C41 C40 C39 128(2) . .
C41 C40 C21 115(2) . .
C39 C40 C21 107.5(19) . .
C41 C40 Sc1 75.8(11) . .
C39 C40 Sc1 66.3(9) . .
C21 C40 Sc1 103.2(10) . .
C40 C41 C60 121(2) . .
C40 C41 C42 122.0(19) . .
C60 C41 C42 110(2) . .
C40 C41 Sc1 74.1(10) . .
C60 C41 Sc1 105.5(11) . .
C42 C41 Sc1 66.2(9) . .
C41 C42 C43 128.8(18) . .
C41 C42 C62 108.7(18) . .
C43 C42 C62 117(2) . .
C41 C42 Sc1 81.6(9) . .
C43 C42 Sc1 71.6(9) . .
C62 C42 Sc1 95.9(9) . .
C44 C43 C42 112.9(17) . .
C44 C43 C81 125.5(18) . .
C42 C43 C81 119.3(16) . .
C44 C43 Sc1 75.1(9) . .
C42 C43 Sc1 74.0(9) . .
C81 C43 Sc1 104.5(10) . .
C43 C44 C64 125(2) . .
C43 C44 C45 121.1(18) . .
C64 C44 C45 107.1(18) . .
C43 C44 Sc1 72.5(9) . .
C64 C44 Sc1 96.8(11) . .
C45 C44 Sc1 76.7(9) . .
C36 C45 C44 129.5(18) . .
C36 C45 C46 118.7(18) . .
C44 C45 C46 103.5(17) . .
C36 C45 Sc1 74.3(10) . .
C44 C45 Sc1 69.2(9) . .
C46 C45 Sc1 104.3(9) . .
C65 C46 C47 125(2) . .
C65 C46 C45 110.5(18) . .
C47 C46 C45 115(2) . .
C34 C47 C46 125(2) . .
C34 C47 C48 117(2) . .
C46 C47 C48 109(2) . .
C34 C47 Sc2 77.0(12) . .
C46 C47 Sc2 104.3(11) . .
C48 C47 Sc2 60.3(8) . .
C49 C48 C67 113(2) . .
C49 C48 C47 121(2) . .
C67 C48 C47 117(2) . .
C49 C48 Sc2 65.1(10) . .
C67 C48 Sc2 89.9(10) . .
C47 C48 Sc2 85.8(10) . .
C50 C49 C48 107(2) . .
C50 C49 C32 118(2) . .
C48 C49 C32 119(2) . .
C50 C49 Sc2 77.3(11) . .
C48 C49 Sc2 80.6(11) . .
C32 C49 Sc2 72.9(11) . .
C49 C50 C68 117(2) . .
C49 C50 C51 123(2) . .
C68 C50 C51 112(2) . .
C49 C50 Sc2 68.6(10) . .
C68 C50 Sc2 92.2(11) . .
C51 C50 Sc2 82.3(9) . .
C52 C51 C30 117(2) . .
C52 C51 C50 116(2) . .
C30 C51 C50 119(2) . .
C52 C51 Sc2 102.7(11) . .
C30 C51 Sc2 77.2(10) . .
C50 C51 Sc2 62.9(8) . .
C51 C52 C53 125(2) . .
C51 C52 C70 117(2) . .
C53 C52 C70 109(2) . .
C54 C53 C52 111.6(19) . .
C54 C53 C28 121(2) . .
C52 C53 C28 116.9(18) . .
C71 C54 C53 112(2) . .
C71 C54 C55 120(2) . .
C53 C54 C55 121(2) . .
C56 C55 C54 119(2) . .
C56 C55 C26 115(2) . .
C54 C55 C26 116.9(19) . .
C56 C55 Sc3 65.0(9) . .
C54 C55 Sc3 103.8(10) . .
C26 C55 Sc3 72.8(9) . .
C57 C56 C55 125(2) . .
C57 C56 C73 111(2) . .
C55 C56 C73 113(2) . .
C57 C56 Sc3 64.0(9) . .
C55 C56 Sc3 82.6(10) . .
C73 C56 Sc3 93.2(10) . .
C24 C57 C58 124(2) . .
C24 C57 C56 116(2) . .
C58 C57 C56 110(2) . .
C24 C57 Sc3 72.1(12) . .
C58 C57 Sc3 85.2(11) . .
C56 C57 Sc3 80.6(10) . .
C59 C58 C57 126(3) . .
C59 C58 C74 118(2) . .
C57 C58 C74 107(2) . .
C59 C58 Sc3 88.9(11) . .
C57 C58 Sc3 61.5(10) . .
C74 C58 Sc3 90.5(12) . .
C60 C59 C58 123(3) . .
C60 C59 C22 112(2) . .
C58 C59 C22 117(2) . .
C60 C59 Sc3 107.7(12) . .
C58 C59 Sc3 62.1(10) . .
C22 C59 Sc3 75.0(10) . .
C59 C60 C41 127(2) . .
C59 C60 C61 116(2) . .
C41 C60 C61 110(2) . .
C75 C61 C60 128(2) . .
C75 C61 C62 115(2) . .
C60 C61 C62 107(2) . .
C63 C62 C42 125(2) . .
C63 C62 C61 123(2) . .
C42 C62 C61 105(2) . .
C62 C63 C64 114(2) . .
C62 C63 C77 117(2) . .
C64 C63 C77 121(3) . .
C63 C64 C44 122(2) . .
C63 C64 C65 120(2) . .
C44 C64 C65 112(2) . .
C66 C65 C46 127(2) . .
C66 C65 C64 120(2) . .
C46 C65 C64 106.0(19) . .
C65 C66 C67 116(3) . .
C65 C66 C78 120(3) . .
C67 C66 C78 116(2) . .
C66 C67 C48 126(2) . .
C66 C67 C68 126(2) . .
C48 C67 C68 100(2) . .
C66 C67 Sc2 107.4(12) . .
C48 C67 Sc2 59.4(9) . .
C68 C67 Sc2 70.6(9) . .
C69 C68 C50 136(2) . .
C69 C68 C67 113(2) . .
C50 C68 C67 102(2) . .
C69 C68 Sc2 105.8(14) . .
C50 C68 Sc2 58.0(9) . .
C67 C68 Sc2 74.8(10) . .
C68 C69 C70 112(3) . .
C68 C69 C79 125(3) . .
C70 C69 C79 114(3) . .
C69 C70 C52 126(3) . .
C69 C70 C71 126(2) . .
C52 C70 C71 98.1(19) . .
C54 C71 C72 120(3) . .
C54 C71 C70 109(2) . .
C72 C71 C70 121(2) . .
C73 C72 C71 119(3) . .
C73 C72 C80 127(2) . .
C71 C72 C80 105(2) . .
C72 C73 C56 129(3) . .
C72 C73 C74 122(3) . .
C56 C73 C74 102(2) . .
C75 C74 C58 123(2) . .
C75 C74 C73 118(3) . .
C58 C74 C73 110(2) . .
C76 C75 C61 120(3) . .
C76 C75 C74 122(2) . .
C61 C75 C74 112(3) . .
C75 C76 C77 125(2) . .
C75 C76 C80 123(2) . .
C77 C76 C80 101(2) . .
C78 C77 C63 119(3) . .
C78 C77 C76 112(2) . .
C63 C77 C76 119(3) . .
C77 C78 C79 106(3) . .
C77 C78 C66 121(2) . .
C79 C78 C66 122(3) . .
C80 C79 C78 113(3) . .
C80 C79 C69 122(3) . .
C78 C79 C69 117(3) . .
C79 C80 C76 109(2) . .
C79 C80 C72 132(2) . .
C76 C80 C72 108(2) . .
C85 O1 C86 114.5(13) . .
C38 C81 C87 116.1(13) . .
C38 C81 C43 93.6(12) . .
C87 C81 C43 110.6(15) . .
C38 C81 C82 115.8(16) . .
C87 C81 C82 108.0(13) . .
C43 C81 C82 112.1(14) . .
C83 C82 C81 110.8(13) . .
C83 C82 H82A 109.5 . .
C81 C82 H82A 109.5 . .
C83 C82 H82B 109.5 . .
C81 C82 H82B 109.5 . .
H82A C82 H82B 108.1 . .
C82 C83 C84 111.3(14) . .
C82 C83 H83A 109.4 . .
C84 C83 H83A 109.4 . .
C82 C83 H83B 109.4 . .
C84 C83 H83B 109.4 . .
H83A C83 H83B 108.0 . .
C85 C84 C83 109.7(13) . .
C85 C84 H84A 109.7 . .
C83 C84 H84A 109.7 . .
C85 C84 H84B 109.7 . .
C83 C84 H84B 109.7 . .
H84A C84 H84B 108.2 . .
O2 C85 O1 121.4(17) . .
O2 C85 C84 128.4(17) . .
O1 C85 C84 110.2(12) . .
O1 C86 H86A 109.5 . .
O1 C86 H86B 109.5 . .
H86A C86 H86B 109.5 . .
O1 C86 H86C 109.5 . .
H86A C86 H86C 109.5 . .
H86B C86 H86C 109.5 . .
C92 C87 C88 117.9(14) . .
C92 C87 C81 119.8(15) . .
C88 C87 C81 121.8(14) . .
C89 C88 C87 121.0(13) . .
C89 C88 H88 119.5 . .
C87 C88 H88 119.5 . .
C88 C89 C90 119.7(14) . .
C88 C89 H89 120.1 . .
C90 C89 H89 120.1 . .
C89 C90 C91 119.8(14) . .
C89 C90 H90 120.1 . .
C91 C90 H90 120.1 . .
C92 C91 C90 116.8(15) . .
C92 C91 H91 121.6 . .
C90 C91 H91 121.6 . .
C91 C92 C87 124.6(16) . .
C91 C92 H92 117.7 . .
C87 C92 H92 117.7 . .
S1 C93 S2 177.7(11) . .

loop_
_geom_bond_atom_site_label_1
_geom_bond_atom_site_label_2
_geom_bond_distance
_geom_bond_site_symmetry_2
Sc1 N1 2.062(9) .
Sc1 C38 2.433(15) .
Sc1 C37 2.433(15) .
Sc1 C43 2.443(15) .
Sc1 C39 2.456(16) .
Sc1 C44 2.476(15) .
Sc1 C42 2.476(15) .
Sc1 C36 2.564(16) .
Sc1 C45 2.578(16) .
Sc1 C40 2.657(17) .
Sc1 C41 2.678(17) .
Sc1 Sc2 3.455(4) .
Sc2 N1 2.069(9) .
Sc2 C49 2.255(19) .
Sc2 C32 2.277(17) .
Sc2 C50 2.363(16) .
Sc2 C48 2.452(17) .
Sc2 C31 2.510(18) .
Sc2 C33 2.533(18) .
Sc2 C51 2.632(17) .
Sc2 C30 2.706(18) .
Sc2 C68 2.78(2) .
Sc2 C47 2.815(18) .
Sc2 C34 2.82(2) .
Sc3 N1 2.002(10) .
Sc3 C24 2.197(19) .
Sc3 C57 2.226(18) .
Sc3 C25 2.441(15) .
Sc3 C56 2.443(16) .
Sc3 C23 2.50(2) .
Sc3 C58 2.523(18) .
Sc3 C26 2.649(17) .
Sc3 C55 2.673(17) .
Sc3 C59 2.854(17) .
Sc3 C22 2.85(2) .
Sc3 C8 2.87(2) .
C1 C2 1.33(4) .
C1 C9 1.43(4) .
C1 C5 1.45(3) .
C2 C12 1.38(4) .
C2 C3 1.52(4) .
C3 C15 1.44(4) .
C3 C4 1.45(4) .
C4 C5 1.32(3) .
C4 C18 1.40(3) .
C5 C6 1.42(4) .
C6 C20 1.37(3) .
C6 C7 1.45(4) .
C7 C23 1.46(4) .
C7 C8 1.48(3) .
C8 C9 1.37(4) .
C8 C25 1.50(4) .
C9 C10 1.39(3) .
C10 C27 1.47(3) .
C10 C11 1.57(4) .
C11 C12 1.37(4) .
C11 C29 1.40(3) .
C12 C13 1.43(4) .
C13 C31 1.45(4) .
C13 C14 1.49(3) .
C14 C15 1.36(3) .
C14 C33 1.47(4) .
C15 C16 1.36(4) .
C16 C17 1.48(3) .
C16 C35 1.56(4) .
C17 C37 1.37(3) .
C17 C18 1.42(3) .
C18 C19 1.33(3) .
C19 C20 1.42(3) .
C19 C39 1.42(3) .
C20 C21 1.46(4) .
C21 C22 1.34(4) .
C21 C40 1.50(3) .
C22 C59 1.48(4) .
C22 C23 1.49(3) .
C23 C24 1.53(4) .
C24 C57 1.27(4) .
C24 C25 1.40(3) .
C25 C26 1.44(3) .
C26 C27 1.39(3) .
C26 C55 1.50(4) .
C27 C28 1.36(3) .
C28 C29 1.38(3) .
C28 C53 1.47(3) .
C29 C30 1.44(3) .
C30 C31 1.38(3) .
C30 C51 1.44(3) .
C31 C32 1.49(3) .
C32 C33 1.37(3) .
C32 C49 1.40(4) .
C33 C34 1.48(3) .
C34 C47 1.30(3) .
C34 C35 1.39(3) .
C35 C36 1.43(3) .
C36 C45 1.34(3) .
C36 C37 1.44(3) .
C37 C38 1.47(3) .
C38 C39 1.38(3) .
C38 C81 1.46(3) .
C39 C40 1.41(3) .
C40 C41 1.38(3) .
C41 C60 1.41(3) .
C41 C42 1.44(3) .
C42 C43 1.46(3) .
C42 C62 1.48(3) .
C43 C44 1.38(3) .
C43 C81 1.56(3) .
C44 C64 1.41(3) .
C44 C45 1.48(3) .
C45 C46 1.57(3) .
C46 C65 1.36(3) .
C46 C47 1.42(3) .
C47 C48 1.58(3) .
C48 C49 1.40(4) .
C48 C67 1.45(4) .
C49 C50 1.36(3) .
C50 C68 1.39(4) .
C50 C51 1.52(3) .
C51 C52 1.39(3) .
C52 C53 1.41(3) .
C52 C70 1.49(3) .
C53 C54 1.36(3) .
C54 C71 1.30(3) .
C54 C55 1.48(3) .
C55 C56 1.44(3) .
C56 C57 1.44(3) .
C56 C73 1.46(4) .
C57 C58 1.39(3) .
C58 C59 1.38(3) .
C58 C74 1.46(4) .
C59 C60 1.37(3) .
C60 C61 1.44(4) .
C61 C75 1.39(4) .
C61 C62 1.54(4) .
C62 C63 1.37(4) .
C63 C64 1.39(4) .
C63 C77 1.41(3) .
C64 C65 1.49(4) .
C65 C66 1.31(3) .
C66 C67 1.33(4) .
C66 C78 1.48(4) .
C67 C68 1.68(4) .
C68 C69 1.23(4) .
C69 C70 1.28(4) .
C69 C79 1.58(4) .
C70 C71 1.64(4) .
C71 C72 1.49(4) .
C72 C73 1.20(4) .
C72 C80 1.60(4) .
C73 C74 1.51(4) .
C74 C75 1.43(4) .
C75 C76 1.33(4) .
C76 C77 1.43(4) .
C76 C80 1.57(4) .
C77 C78 1.38(4) .
C78 C79 1.43(4) .
C79 C80 1.26(4) .
O1 C85 1.301(18) .
O1 C86 1.53(2) .
O2 C85 1.15(2) .
C81 C87 1.53(2) .
C81 C82 1.56(2) .
C82 C83 1.52(3) .
C82 H82A 0.9900 .
C82 H82B 0.9900 .
C83 C84 1.55(2) .
C83 H83A 0.9900 .
C83 H83B 0.9900 .
C84 C85 1.48(2) .
C84 H84A 0.9900 .
C84 H84B 0.9900 .
C86 H86A 0.9800 .
C86 H86B 0.9800 .
C86 H86C 0.9800 .
C87 C92 1.35(3) .
C87 C88 1.41(2) .
C88 C89 1.36(2) .
C88 H88 0.9500 .
C89 C90 1.37(2) .
C89 H89 0.9500 .
C90 C91 1.45(3) .
C90 H90 0.9500 .
C91 C92 1.34(3) .
C91 H91 0.9500 .
C92 H92 0.9500 .
C93 S1 1.513(15) .
C93 S2 1.520(15) .

loop_
_geom_torsion_atom_site_label_1
_geom_torsion_atom_site_label_2
_geom_torsion_atom_site_label_3
_geom_torsion_atom_site_label_4
_geom_torsion
_geom_torsion_site_symmetry_1
_geom_torsion_site_symmetry_2
_geom_torsion_site_symmetry_3
_geom_torsion_site_symmetry_4
C9 C1 C2 C12 0(3) . . . .
C5 C1 C2 C12 146(2) . . . .
C9 C1 C2 C3 -147.3(18) . . . .
C5 C1 C2 C3 -1(2) . . . .
C1 C2 C3 C15 148(2) . . . .
C12 C2 C3 C15 -3(3) . . . .
C1 C2 C3 C4 2(2) . . . .
C12 C2 C3 C4 -148.5(19) . . . .
C15 C3 C4 C5 -146.6(19) . . . .
C2 C3 C4 C5 -1(2) . . . .
C15 C3 C4 C18 -2(3) . . . .
C2 C3 C4 C18 143.2(18) . . . .
C18 C4 C5 C6 2(3) . . . .
C3 C4 C5 C6 148.3(18) . . . .
C18 C4 C5 C1 -145.8(17) . . . .
C3 C4 C5 C1 1(2) . . . .
C2 C1 C5 C4 1(2) . . . .
C9 C1 C5 C4 145.8(19) . . . .
C2 C1 C5 C6 -147.8(17) . . . .
C9 C1 C5 C6 -3(3) . . . .
C4 C5 C6 C20 -2(3) . . . .
C1 C5 C6 C20 144.4(19) . . . .
C4 C5 C6 C7 -144.4(19) . . . .
C1 C5 C6 C7 2(2) . . . .
C20 C6 C7 C23 -1(3) . . . .
C5 C6 C7 C23 143.1(19) . . . .
C20 C6 C7 C8 -145.8(19) . . . .
C5 C6 C7 C8 -1(3) . . . .
C6 C7 C8 C9 2(3) . . . .
C23 C7 C8 C9 -147.6(17) . . . .
C6 C7 C8 C25 150.9(17) . . . .
C23 C7 C8 C25 1.5(18) . . . .
C6 C7 C8 Sc3 100.5(16) . . . .
C23 C7 C8 Sc3 -48.9(12) . . . .
C7 C8 C9 C10 148.7(18) . . . .
C25 C8 C9 C10 6(2) . . . .
Sc3 C8 C9 C10 66.5(17) . . . .
C7 C8 C9 C1 -3(3) . . . .
C25 C8 C9 C1 -145.5(19) . . . .
Sc3 C8 C9 C1 -85(2) . . . .
C2 C1 C9 C8 145(2) . . . .
C5 C1 C9 C8 3(3) . . . .
C2 C1 C9 C10 -6(3) . . . .
C5 C1 C9 C10 -147.1(18) . . . .
C8 C9 C10 C27 -10(2) . . . .
C1 C9 C10 C27 142.6(19) . . . .
C8 C9 C10 C11 -146.5(17) . . . .
C1 C9 C10 C11 7(2) . . . .
C9 C10 C11 C12 -2(3) . . . .
C27 C10 C11 C12 -146.4(17) . . . .
C9 C10 C11 C29 145.0(17) . . . .
C27 C10 C11 C29 0.7(17) . . . .
C29 C11 C12 C2 -142(2) . . . .
C10 C11 C12 C2 -3(3) . . . .
C29 C11 C12 C13 9(3) . . . .
C10 C11 C12 C13 147.5(17) . . . .
C1 C2 C12 C11 5(3) . . . .
C3 C2 C12 C11 148(2) . . . .
C1 C2 C12 C13 -144(2) . . . .
C3 C2 C12 C13 -1(3) . . . .
C11 C12 C13 C31 -6(3) . . . .
C2 C12 C13 C31 143(2) . . . .
C11 C12 C13 C14 -146.8(19) . . . .
C2 C12 C13 C14 3(3) . . . .
C12 C13 C14 C15 -3(3) . . . .
C31 C13 C14 C15 -148(2) . . . .
C12 C13 C14 C33 146.5(18) . . . .
C31 C13 C14 C33 1.8(18) . . . .
C33 C14 C15 C16 2(3) . . . .
C13 C14 C15 C16 145(2) . . . .
C33 C14 C15 C3 -144(2) . . . .
C13 C14 C15 C3 0(3) . . . .
C4 C3 C15 C16 -4(3) . . . .
C2 C3 C15 C16 -144.7(19) . . . .
C4 C3 C15 C14 144(2) . . . .
C2 C3 C15 C14 3(3) . . . .
C14 C15 C16 C17 -143(2) . . . .
C3 C15 C16 C17 4(3) . . . .
C14 C15 C16 C35 -1(3) . . . .
C3 C15 C16 C35 145.5(18) . . . .
C15 C16 C17 C37 152(2) . . . .
C35 C16 C17 C37 6.0(18) . . . .
C15 C16 C17 C18 1(3) . . . .
C35 C16 C17 C18 -145.2(16) . . . .
C5 C4 C18 C19 -3(3) . . . .
C3 C4 C18 C19 -142(2) . . . .
C5 C4 C18 C17 146.2(18) . . . .
C3 C4 C18 C17 7(3) . . . .
C37 C17 C18 C19 -3(2) . . . .
C16 C17 C18 C19 145.0(18) . . . .
C37 C17 C18 C4 -153.8(16) . . . .
C16 C17 C18 C4 -6(2) . . . .
C4 C18 C19 C20 3(3) . . . .
C17 C18 C19 C20 -145.0(17) . . . .
C4 C18 C19 C39 151.0(17) . . . .
C17 C18 C19 C39 3(2) . . . .
C5 C6 C20 C19 2(3) . . . .
C7 C6 C20 C19 147.3(19) . . . .
C5 C6 C20 C21 -143(2) . . . .
C7 C6 C20 C21 2(3) . . . .
C18 C19 C20 C6 -3(3) . . . .
C39 C19 C20 C6 -154.1(18) . . . .
C18 C19 C20 C21 147.8(17) . . . .
C39 C19 C20 C21 -3(2) . . . .
C6 C20 C21 C22 2(3) . . . .
C19 C20 C21 C22 -147(2) . . . .
C6 C20 C21 C40 150.8(19) . . . .
C19 C20 C21 C40 1(2) . . . .
C20 C21 C22 C59 143(2) . . . .
C40 C21 C22 C59 -2(3) . . . .
C20 C21 C22 C23 -7(3) . . . .
C40 C21 C22 C23 -151.5(17) . . . .
C20 C21 C22 Sc3 59(2) . . . .
C40 C21 C22 Sc3 -85.6(18) . . . .
C6 C7 C23 C22 -4(3) . . . .
C8 C7 C23 C22 145.2(19) . . . .
C6 C7 C23 C24 -150.5(18) . . . .
C8 C7 C23 C24 -1.8(19) . . . .
C6 C7 C23 Sc3 -91.3(18) . . . .
C8 C7 C23 Sc3 57.4(13) . . . .
C21 C22 C23 C7 8(3) . . . .
C59 C22 C23 C7 -145.1(18) . . . .
Sc3 C22 C23 C7 -89.9(16) . . . .
C21 C22 C23 C24 149(2) . . . .
C59 C22 C23 C24 -3(3) . . . .
Sc3 C22 C23 C24 52.0(15) . . . .
C21 C22 C23 Sc3 97.4(18) . . . .
C59 C22 C23 Sc3 -55.2(15) . . . .
C7 C23 C24 C57 149.5(18) . . . .
C22 C23 C24 C57 4(3) . . . .
Sc3 C23 C24 C57 68.7(16) . . . .
C7 C23 C24 C25 2(2) . . . .
C22 C23 C24 C25 -144.0(18) . . . .
Sc3 C23 C24 C25 -79.2(13) . . . .
C7 C23 C24 Sc3 80.7(13) . . . .
C22 C23 C24 Sc3 -64.8(17) . . . .
C57 C24 C25 C26 -4(3) . . . .
C23 C24 C25 C26 139.5(19) . . . .
Sc3 C24 C25 C26 60.2(17) . . . .
C57 C24 C25 C8 -144(2) . . . .
C23 C24 C25 C8 -1(2) . . . .
Sc3 C24 C25 C8 -79.9(13) . . . .
C57 C24 C25 Sc3 -64.1(19) . . . .
C23 C24 C25 Sc3 79.3(13) . . . .
C9 C8 C25 C24 145.1(19) . . . .
C7 C8 C25 C24 -1(2) . . . .
Sc3 C8 C25 C24 61.4(12) . . . .
C9 C8 C25 C26 3(2) . . . .
C7 C8 C25 C26 -142.8(15) . . . .
Sc3 C8 C25 C26 -80.9(13) . . . .
C9 C8 C25 Sc3 83.7(18) . . . .
C7 C8 C25 Sc3 -61.9(13) . . . .
C24 C25 C26 C27 -145.2(19) . . . .
C8 C25 C26 C27 -8(2) . . . .
Sc3 C25 C26 C27 -93.8(14) . . . .
C24 C25 C26 C55 6(2) . . . .
C8 C25 C26 C55 143.3(16) . . . .
Sc3 C25 C26 C55 57.2(13) . . . .
C24 C25 C26 Sc3 -51.5(14) . . . .
C8 C25 C26 Sc3 86.0(12) . . . .
C25 C26 C27 C28 149.0(17) . . . .
C55 C26 C27 C28 -1(2) . . . .
Sc3 C26 C27 C28 78.9(19) . . . .
C25 C26 C27 C10 4(2) . . . .
C55 C26 C27 C10 -146.2(16) . . . .
Sc3 C26 C27 C10 -66.2(17) . . . .
C9 C10 C27 C28 -143.6(18) . . . .
C11 C10 C27 C28 -1.7(17) . . . .
C9 C10 C27 C26 6(3) . . . .
C11 C10 C27 C26 147.8(15) . . . .
C26 C27 C28 C29 -145.8(17) . . . .
C10 C27 C28 C29 2.2(18) . . . .
C26 C27 C28 C53 1(2) . . . .
C10 C27 C28 C53 149.3(14) . . . .
C27 C28 C29 C11 -1.7(19) . . . .
C53 C28 C29 C11 -148.9(15) . . . .
C27 C28 C29 C30 143.3(16) . . . .
C53 C28 C29 C30 -4(2) . . . .
C12 C11 C29 C28 143(2) . . . .
C10 C11 C29 C28 0.5(17) . . . .
C12 C11 C29 C30 -4(3) . . . .
C10 C11 C29 C30 -145.8(15) . . . .
C28 C29 C30 C31 -146.7(17) . . . .
C11 C29 C30 C31 -4(2) . . . .
C28 C29 C30 C51 4(2) . . . .
C11 C29 C30 C51 146.4(17) . . . .
C28 C29 C30 Sc2 -74.3(18) . . . .
C11 C29 C30 Sc2 68.2(19) . . . .
C29 C30 C31 C13 6(2) . . . .
C51 C30 C31 C13 -145.7(18) . . . .
Sc2 C30 C31 C13 -92.2(15) . . . .
C29 C30 C31 C32 149.1(17) . . . .
C51 C30 C31 C32 -3(2) . . . .
Sc2 C30 C31 C32 50.9(14) . . . .
C29 C30 C31 Sc2 98.2(14) . . . .
C51 C30 C31 Sc2 -53.6(14) . . . .
C12 C13 C31 C30 0(3) . . . .
C14 C13 C31 C30 143.0(17) . . . .
C12 C13 C31 C32 -149.5(17) . . . .
C14 C13 C31 C32 -6.0(19) . . . .
C12 C13 C31 Sc2 -85.4(18) . . . .
C14 C13 C31 Sc2 58.0(15) . . . .
C30 C31 C32 C33 -139.6(19) . . . .
C13 C31 C32 C33 8.4(19) . . . .
Sc2 C31 C32 C33 -80.3(13) . . . .
C30 C31 C32 C49 3(3) . . . .
C13 C31 C32 C49 150.7(18) . . . .
Sc2 C31 C32 C49 62.1(15) . . . .
C30 C31 C32 Sc2 -59.4(17) . . . .
C13 C31 C32 Sc2 88.6(12) . . . .
C49 C32 C33 C14 -149.8(17) . . . .
C31 C32 C33 C14 -8(2) . . . .
Sc2 C32 C33 C14 -85.5(13) . . . .
C49 C32 C33 C34 -1(3) . . . .
C31 C32 C33 C34 141.0(18) . . . .
Sc2 C32 C33 C34 63.2(17) . . . .
C49 C32 C33 Sc2 -64.3(15) . . . .
C31 C32 C33 Sc2 77.9(12) . . . .
C15 C14 C33 C32 152.5(19) . . . .
C13 C14 C33 C32 3.7(18) . . . .
C15 C14 C33 C34 2(3) . . . .
C13 C14 C33 C34 -147.1(16) . . . .
C15 C14 C33 Sc2 89.0(19) . . . .
C13 C14 C33 Sc2 -59.9(12) . . . .
C32 C33 C34 C47 1(3) . . . .
C14 C33 C34 C47 147.7(19) . . . .
Sc2 C33 C34 C47 54.1(17) . . . .
C32 C33 C34 C35 -151.7(18) . . . .
C14 C33 C34 C35 -5(2) . . . .
Sc2 C33 C34 C35 -98.5(15) . . . .
C32 C33 C34 Sc2 -53.2(15) . . . .
C14 C33 C34 Sc2 93.6(14) . . . .
C47 C34 C35 C36 -7(3) . . . .
C33 C34 C35 C36 146.7(18) . . . .
Sc2 C34 C35 C36 78(2) . . . .
C47 C34 C35 C16 -148.2(18) . . . .
C33 C34 C35 C16 5(2) . . . .
Sc2 C34 C35 C16 -64.2(19) . . . .
C15 C16 C35 C34 -2(3) . . . .
C17 C16 C35 C34 146.9(16) . . . .
C15 C16 C35 C36 -150.8(18) . . . .
C17 C16 C35 C36 -1.9(16) . . . .
C34 C35 C36 C45 5(3) . . . .
C16 C35 C36 C45 151.7(15) . . . .
C34 C35 C36 C37 -149.0(17) . . . .
C16 C35 C36 C37 -2.5(17) . . . .
C34 C35 C36 Sc1 -76.5(19) . . . .
C16 C35 C36 Sc1 70.1(14) . . . .
C18 C17 C37 C36 142.8(16) . . . .
C16 C17 C37 C36 -7.6(18) . . . .
C18 C17 C37 C38 -11(2) . . . .
C16 C17 C37 C38 -160.9(14) . . . .
C18 C17 C37 Sc1 62.9(16) . . . .
C16 C17 C37 Sc1 -87.5(13) . . . .
C45 C36 C37 C17 -145.2(17) . . . .
C35 C36 C37 C17 6.3(18) . . . .
Sc1 C36 C37 C17 -93.2(12) . . . .
C45 C36 C37 C38 7(3) . . . .
C35 C36 C37 C38 158.2(16) . . . .
Sc1 C36 C37 C38 58.6(14) . . . .
C45 C36 C37 Sc1 -52.1(17) . . . .
C35 C36 C37 Sc1 99.5(12) . . . .
C17 C37 C38 C39 23(2) . . . .
C36 C37 C38 C39 -125.8(18) . . . .
Sc1 C37 C38 C39 -64.5(13) . . . .
C17 C37 C38 C81 -171.7(14) . . . .
C36 C37 C38 C81 40(2) . . . .
Sc1 C37 C38 C81 100.9(14) . . . .
C17 C37 C38 Sc1 87.4(14) . . . .
C36 C37 C38 Sc1 -61.3(15) . . . .
C81 C38 C39 C40 -36(3) . . . .
C37 C38 C39 C40 129.1(17) . . . .
Sc1 C38 C39 C40 65.9(16) . . . .
C81 C38 C39 C19 171.6(14) . . . .
C37 C38 C39 C19 -23(2) . . . .
Sc1 C38 C39 C19 -86.6(14) . . . .
C81 C38 C39 Sc1 -101.7(15) . . . .
C37 C38 C39 Sc1 63.2(12) . . . .
C18 C19 C39 C38 12(3) . . . .
C20 C19 C39 C38 161.0(16) . . . .
C18 C19 C39 C40 -145.2(17) . . . .
C20 C19 C39 C40 4.0(19) . . . .
C18 C19 C39 Sc1 -61.6(18) . . . .
C20 C19 C39 Sc1 87.6(14) . . . .
C38 C39 C40 C41 -15(3) . . . .
C19 C39 C40 C41 141.1(18) . . . .
Sc1 C39 C40 C41 47.0(17) . . . .
C38 C39 C40 C21 -158.7(17) . . . .
C19 C39 C40 C21 -3.0(18) . . . .
Sc1 C39 C40 C21 -97.1(12) . . . .
C38 C39 C40 Sc1 -61.6(15) . . . .
C19 C39 C40 Sc1 94.1(12) . . . .
C22 C21 C40 C41 1(2) . . . .
C20 C21 C40 C41 -148.2(16) . . . .
C22 C21 C40 C39 150.7(18) . . . .
C20 C21 C40 C39 1.1(19) . . . .
C22 C21 C40 Sc1 81.7(18) . . . .
C20 C21 C40 Sc1 -67.8(16) . . . .
C39 C40 C41 C60 -142.5(19) . . . .
C21 C40 C41 C60 -1(2) . . . .
Sc1 C40 C41 C60 -98.9(16) . . . .
C39 C40 C41 C42 4(3) . . . .
C21 C40 C41 C42 145.9(16) . . . .
Sc1 C40 C41 C42 47.7(14) . . . .
C39 C40 C41 Sc1 -43.7(16) . . . .
C21 C40 C41 Sc1 98.2(13) . . . .
C40 C41 C42 C43 7(3) . . . .
C60 C41 C42 C43 156.9(16) . . . .
Sc1 C41 C42 C43 58.1(15) . . . .
C40 C41 C42 C62 -144.5(16) . . . .
C60 C41 C42 C62 5.5(18) . . . .
Sc1 C41 C42 C62 -93.4(11) . . . .
C40 C41 C42 Sc1 -51.1(15) . . . .
C60 C41 C42 Sc1 98.9(12) . . . .
C41 C42 C43 C44 -127.9(18) . . . .
C62 C42 C43 C44 22(2) . . . .
Sc1 C42 C43 C44 -65.7(13) . . . .
C41 C42 C43 C81 36(2) . . . .
C62 C42 C43 C81 -174.8(14) . . . .
Sc1 C42 C43 C81 97.9(14) . . . .
C41 C42 C43 Sc1 -62.3(16) . . . .
C62 C42 C43 Sc1 87.3(12) . . . .
C42 C43 C44 C64 -21(2) . . . .
C81 C43 C44 C64 176.8(16) . . . .
Sc1 C43 C44 C64 -85.9(16) . . . .
C42 C43 C44 C45 126.9(17) . . . .
C81 C43 C44 C45 -35(2) . . . .
Sc1 C43 C44 C45 61.9(14) . . . .
C42 C43 C44 Sc1 65.0(12) . . . .
C81 C43 C44 Sc1 -97.3(15) . . . .
C35 C36 C45 C44 -145.7(18) . . . .
C37 C36 C45 C44 4(3) . . . .
Sc1 C36 C45 C44 -44.8(17) . . . .
C35 C36 C45 C46 -3(2) . . . .
C37 C36 C45 C46 147.2(16) . . . .
Sc1 C36 C45 C46 97.9(13) . . . .
C35 C36 C45 Sc1 -100.9(13) . . . .
C37 C36 C45 Sc1 49.2(15) . . . .
C43 C44 C45 C36 -13(3) . . . .
C64 C44 C45 C36 140(2) . . . .
Sc1 C44 C45 C36 46.5(18) . . . .
C43 C44 C45 C46 -160.1(15) . . . .
C64 C44 C45 C46 -7.3(17) . . . .
Sc1 C44 C45 C46 -100.4(10) . . . .
C43 C44 C45 Sc1 -59.7(14) . . . .
C64 C44 C45 Sc1 93.1(12) . . . .
C36 C45 C46 C65 -146.2(16) . . . .
C44 C45 C46 C65 5.1(17) . . . .
Sc1 C45 C46 C65 -66.5(15) . . . .
C36 C45 C46 C47 3(2) . . . .
C44 C45 C46 C47 153.9(14) . . . .
Sc1 C45 C46 C47 82.3(15) . . . .
C35 C34 C47 C46 6(3) . . . .
C33 C34 C47 C46 -146.6(18) . . . .
Sc2 C34 C47 C46 -98.5(17) . . . .
C35 C34 C47 C48 150.8(16) . . . .
C33 C34 C47 C48 -2(3) . . . .
Sc2 C34 C47 C48 46.2(14) . . . .
C35 C34 C47 Sc2 104.6(15) . . . .
C33 C34 C47 Sc2 -48.1(15) . . . .
C65 C46 C47 C34 139(2) . . . .
C45 C46 C47 C34 -4(3) . . . .
C65 C46 C47 C48 -8(2) . . . .
C45 C46 C47 C48 -151.5(14) . . . .
C65 C46 C47 Sc2 55(2) . . . .
C45 C46 C47 Sc2 -88.4(15) . . . .
C34 C47 C48 C49 4(3) . . . .
C46 C47 C48 C49 153.7(17) . . . .
Sc2 C47 C48 C49 57.7(14) . . . .
C34 C47 C48 C67 -141.8(19) . . . .
C46 C47 C48 C67 8(2) . . . .
Sc2 C47 C48 C67 -87.8(13) . . . .
C34 C47 C48 Sc2 -54.0(17) . . . .
C46 C47 C48 Sc2 96.1(12) . . . .
C67 C48 C49 C50 5(2) . . . .
C47 C48 C49 C50 -141.8(17) . . . .
Sc2 C48 C49 C50 -73.5(13) . . . .
C67 C48 C49 C32 142.7(18) . . . .
C47 C48 C49 C32 -4(3) . . . .
Sc2 C48 C49 C32 64.3(16) . . . .
C67 C48 C49 Sc2 78.3(14) . . . .
C47 C48 C49 Sc2 -68.3(15) . . . .
C33 C32 C49 C50 136(2) . . . .
C31 C32 C49 C50 -2(3) . . . .
Sc2 C32 C49 C50 64.6(17) . . . .
C33 C32 C49 C48 3(3) . . . .
C31 C32 C49 C48 -135.6(19) . . . .
Sc2 C32 C49 C48 -68.5(17) . . . .
C33 C32 C49 Sc2 71.3(16) . . . .
C31 C32 C49 Sc2 -67.1(15) . . . .
C48 C49 C50 C68 -5(2) . . . .
C32 C49 C50 C68 -143.4(19) . . . .
Sc2 C49 C50 C68 -81.1(15) . . . .
C48 C49 C50 C51 140.5(18) . . . .
C32 C49 C50 C51 2(3) . . . .
Sc2 C49 C50 C51 64.8(16) . . . .
C48 C49 C50 Sc2 75.8(13) . . . .
C32 C49 C50 Sc2 -62.3(16) . . . .
C31 C30 C51 C52 149.2(16) . . . .
C29 C30 C51 C52 -2(2) . . . .
Sc2 C30 C51 C52 97.9(14) . . . .
C31 C30 C51 C50 2(2) . . . .
C29 C30 C51 C50 -148.5(17) . . . .
Sc2 C30 C51 C50 -48.9(13) . . . .
C31 C30 C51 Sc2 51.3(13) . . . .
C29 C30 C51 Sc2 -99.6(14) . . . .
C49 C50 C51 C52 -149.6(19) . . . .
C68 C50 C51 C52 -2(2) . . . .
Sc2 C50 C51 C52 -91.5(15) . . . .
C49 C50 C51 C30 -3(3) . . . .
C68 C50 C51 C30 144.9(17) . . . .
Sc2 C50 C51 C30 55.7(15) . . . .
C49 C50 C51 Sc2 -58.2(16) . . . .
C68 C50 C51 Sc2 89.3(13) . . . .
C30 C51 C52 C53 0(2) . . . .
C50 C51 C52 C53 147.4(17) . . . .
Sc2 C51 C52 C53 81.7(18) . . . .
C30 C51 C52 C70 -145.7(17) . . . .
C50 C51 C52 C70 2(2) . . . .
Sc2 C51 C52 C70 -63.7(18) . . . .
C51 C52 C53 C54 -144.2(18) . . . .
C70 C52 C53 C54 3.5(19) . . . .
C51 C52 C53 C28 0(2) . . . .
C70 C52 C53 C28 147.9(14) . . . .
C27 C28 C53 C54 -2(2) . . . .
C29 C28 C53 C54 143.0(16) . . . .
C27 C28 C53 C52 -142.8(16) . . . .
C29 C28 C53 C52 2(2) . . . .
C52 C53 C54 C71 -4(2) . . . .
C28 C53 C54 C71 -147.3(16) . . . .
C52 C53 C54 C55 144.9(16) . . . .
C28 C53 C54 C55 2(2) . . . .
C71 C54 C55 C56 -1(3) . . . .
C53 C54 C55 C56 -148.1(16) . . . .
C71 C54 C55 C26 145.0(18) . . . .
C53 C54 C55 C26 -2(2) . . . .
C71 C54 C55 Sc3 67(2) . . . .
C53 C54 C55 Sc3 -79.3(16) . . . .
C27 C26 C55 C56 149.0(16) . . . .
C25 C26 C55 C56 -2(2) . . . .
Sc3 C26 C55 C56 50.6(12) . . . .
C27 C26 C55 C54 1(2) . . . .
C25 C26 C55 C54 -149.8(15) . . . .
Sc3 C26 C55 C54 -97.0(13) . . . .
C27 C26 C55 Sc3 98.4(14) . . . .
C25 C26 C55 Sc3 -52.7(12) . . . .
C54 C55 C56 C57 143.2(19) . . . .
C26 C55 C56 C57 -4(2) . . . .
Sc3 C55 C56 C57 50.8(15) . . . .
C54 C55 C56 C73 2(2) . . . .
C26 C55 C56 C73 -144.9(16) . . . .
Sc3 C55 C56 C73 -90.4(12) . . . .
C54 C55 C56 Sc3 92.3(15) . . . .
C26 C55 C56 Sc3 -54.5(13) . . . .
C25 C24 C57 C58 139(2) . . . .
C23 C24 C57 C58 -2(3) . . . .
Sc3 C24 C57 C58 71.1(19) . . . .
C25 C24 C57 C56 -2(3) . . . .
C23 C24 C57 C56 -143.0(17) . . . .
Sc3 C24 C57 C56 -69.6(15) . . . .
C25 C24 C57 Sc3 67.7(19) . . . .
C23 C24 C57 Sc3 -73.4(15) . . . .
C55 C56 C57 C24 6(3) . . . .
C73 C56 C57 C24 147.5(19) . . . .
Sc3 C56 C57 C24 64.7(15) . . . .
C55 C56 C57 C58 -140.2(19) . . . .
C73 C56 C57 C58 1(2) . . . .
Sc3 C56 C57 C58 -81.4(13) . . . .
C55 C56 C57 Sc3 -58.8(17) . . . .
C73 C56 C57 Sc3 82.8(14) . . . .
C24 C57 C58 C59 0(3) . . . .
C56 C57 C58 C59 143(2) . . . .
Sc3 C57 C58 C59 65(2) . . . .
C24 C57 C58 C74 -146(2) . . . .
C56 C57 C58 C74 -3(2) . . . .
Sc3 C57 C58 C74 -81.0(14) . . . .
C24 C57 C58 Sc3 -64.6(18) . . . .
C56 C57 C58 Sc3 78.2(12) . . . .
C57 C58 C59 C60 -146(2) . . . .
C74 C58 C59 C60 -4(3) . . . .
Sc3 C58 C59 C60 -93.8(17) . . . .
C57 C58 C59 C22 1(3) . . . .
C74 C58 C59 C22 143.3(19) . . . .
Sc3 C58 C59 C22 53.2(17) . . . .
C57 C58 C59 Sc3 -52.7(17) . . . .
C74 C58 C59 Sc3 90.0(16) . . . .
C21 C22 C59 C60 2(3) . . . .
C23 C22 C59 C60 151.5(17) . . . .
Sc3 C22 C59 C60 103.4(14) . . . .
C21 C22 C59 C58 -148.9(19) . . . .
C23 C22 C59 C58 1(2) . . . .
Sc3 C22 C59 C58 -47.1(15) . . . .
C21 C22 C59 Sc3 -101.8(18) . . . .
C23 C22 C59 Sc3 48.1(13) . . . .
C58 C59 C60 C41 148(2) . . . .
C22 C59 C60 C41 -1(3) . . . .
Sc3 C59 C60 C41 80(2) . . . .
C58 C59 C60 C61 1(3) . . . .
C22 C59 C60 C61 -147.5(18) . . . .
Sc3 C59 C60 C61 -67(2) . . . .
C40 C41 C60 C59 1(3) . . . .
C42 C41 C60 C59 -149.7(19) . . . .
Sc1 C41 C60 C59 -80(2) . . . .
C40 C41 C60 C61 148.8(17) . . . .
C42 C41 C60 C61 -1.4(19) . . . .
Sc1 C41 C60 C61 68.3(16) . . . .
C59 C60 C61 C75 6(3) . . . .
C41 C60 C61 C75 -146(2) . . . .
C59 C60 C61 C62 149.1(15) . . . .
C41 C60 C61 C62 -3.0(19) . . . .
C41 C42 C62 C63 144.4(19) . . . .
C43 C42 C62 C63 -11(2) . . . .
Sc1 C42 C62 C63 61(2) . . . .
C41 C42 C62 C61 -6.9(16) . . . .
C43 C42 C62 C61 -162.3(13) . . . .
Sc1 C42 C62 C61 -90.0(12) . . . .
C75 C61 C62 C63 2(3) . . . .
C60 C61 C62 C63 -146.0(18) . . . .
C75 C61 C62 C42 154.5(17) . . . .
C60 C61 C62 C42 6.0(17) . . . .
C42 C62 C63 C64 -3(3) . . . .
C61 C62 C63 C64 142.8(19) . . . .
C42 C62 C63 C77 -151.9(18) . . . .
C61 C62 C63 C77 -6(3) . . . .
C62 C63 C64 C44 6(3) . . . .
C77 C63 C64 C44 153.1(19) . . . .
C62 C63 C64 C65 -143.8(18) . . . .
C77 C63 C64 C65 3(3) . . . .
C43 C44 C64 C63 7(3) . . . .
C45 C44 C64 C63 -144.5(18) . . . .
Sc1 C44 C64 C63 -66.4(19) . . . .
C43 C44 C64 C65 158.8(16) . . . .
C45 C44 C64 C65 7.4(19) . . . .
Sc1 C44 C64 C65 85.5(15) . . . .
C47 C46 C65 C66 3(3) . . . .
C45 C46 C65 C66 148.2(19) . . . .
C47 C46 C65 C64 -146.1(17) . . . .
C45 C46 C65 C64 -0.9(18) . . . .
C63 C64 C65 C66 -3(3) . . . .
C44 C64 C65 C66 -155.9(17) . . . .
C63 C64 C65 C46 148.6(18) . . . .
C44 C64 C65 C46 -4(2) . . . .
C46 C65 C66 C67 2(3) . . . .
C64 C65 C66 C67 147.4(19) . . . .
C46 C65 C66 C78 -144(2) . . . .
C64 C65 C66 C78 1(3) . . . .
C65 C66 C67 C48 -1(3) . . . .
C78 C66 C67 C48 147.1(19) . . . .
C65 C66 C67 C68 -143(2) . . . .
C78 C66 C67 C68 4(3) . . . .
C65 C66 C67 Sc2 -65(2) . . . .
C78 C66 C67 Sc2 82.7(19) . . . .
C49 C48 C67 C66 -152.8(19) . . . .
C47 C48 C67 C66 -5(3) . . . .
Sc2 C48 C67 C66 -90.1(19) . . . .
C49 C48 C67 C68 -2.7(18) . . . .
C47 C48 C67 C68 145.2(15) . . . .
Sc2 C48 C67 C68 60.0(11) . . . .
C49 C48 C67 Sc2 -62.7(13) . . . .
C47 C48 C67 Sc2 85.2(13) . . . .
C49 C50 C68 C69 146(3) . . . .
C51 C50 C68 C69 -3(3) . . . .
Sc2 C50 C68 C69 79(3) . . . .
C49 C50 C68 C67 3(2) . . . .
C51 C50 C68 C67 -146.1(14) . . . .
Sc2 C50 C68 C67 -63.5(12) . . . .
C49 C50 C68 Sc2 67.0(14) . . . .
C51 C50 C68 Sc2 -82.6(12) . . . .
C66 C67 C68 C69 -3(3) . . . .
C48 C67 C68 C69 -153.2(18) . . . .
Sc2 C67 C68 C69 -101.0(16) . . . .
C66 C67 C68 C50 149.6(19) . . . .
C48 C67 C68 C50 -0.3(16) . . . .
Sc2 C67 C68 C50 51.9(10) . . . .
C66 C67 C68 Sc2 97.7(18) . . . .
C48 C67 C68 Sc2 -52.2(10) . . . .
C50 C68 C69 C70 8(4) . . . .
C67 C68 C69 C70 147.8(17) . . . .
Sc2 C68 C69 C70 68(2) . . . .
C50 C68 C69 C79 -138(3) . . . .
C67 C68 C69 C79 2(3) . . . .
Sc2 C68 C69 C79 -78(2) . . . .
C68 C69 C70 C52 -7(3) . . . .
C79 C69 C70 C52 143(2) . . . .
C68 C69 C70 C71 -145(2) . . . .
C79 C69 C70 C71 6(3) . . . .
C51 C52 C70 C69 3(3) . . . .
C53 C52 C70 C69 -148(2) . . . .
C51 C52 C70 C71 149.2(16) . . . .
C53 C52 C70 C71 -1.4(16) . . . .
C53 C54 C71 C72 149.8(17) . . . .
C55 C54 C71 C72 0(3) . . . .
C53 C54 C71 C70 3(2) . . . .
C55 C54 C71 C70 -146.2(16) . . . .
C69 C70 C71 C54 145(2) . . . .
C52 C70 C71 C54 -1.1(18) . . . .
C69 C70 C71 C72 -1(3) . . . .
C52 C70 C71 C72 -147.4(16) . . . .
C54 C71 C72 C73 0(3) . . . .
C70 C71 C72 C73 143(2) . . . .
C54 C71 C72 C80 -148.9(18) . . . .
C70 C71 C72 C80 -6(2) . . . .
C71 C72 C73 C56 1(3) . . . .
C80 C72 C73 C56 142(2) . . . .
C71 C72 C73 C74 -143(2) . . . .
C80 C72 C73 C74 -2(4) . . . .
C57 C56 C73 C72 -148(2) . . . .
C55 C56 C73 C72 -2(3) . . . .
Sc3 C56 C73 C72 -85(2) . . . .
C57 C56 C73 C74 0.7(19) . . . .
C55 C56 C73 C74 147.2(15) . . . .
Sc3 C56 C73 C74 63.9(13) . . . .
C59 C58 C74 C75 1(3) . . . .
C57 C58 C74 C75 150(2) . . . .
Sc3 C58 C74 C75 90(2) . . . .
C59 C58 C74 C73 -145.9(17) . . . .
C57 C58 C74 C73 3(2) . . . .
Sc3 C58 C74 C73 -56.9(15) . . . .
C72 C73 C74 C75 1(3) . . . .
C56 C73 C74 C75 -151.3(19) . . . .
C72 C73 C74 C58 150(2) . . . .
C56 C73 C74 C58 -2(2) . . . .
C60 C61 C75 C76 145(2) . . . .
C62 C61 C75 C76 4(3) . . . .
C60 C61 C75 C74 -8(3) . . . .
C62 C61 C75 C74 -148.8(18) . . . .
C58 C74 C75 C76 -148(2) . . . .
C73 C74 C75 C76 -4(3) . . . .
C58 C74 C75 C61 4(3) . . . .
C73 C74 C75 C61 148.8(19) . . . .
C61 C75 C76 C77 -8(3) . . . .
C74 C75 C76 C77 142(2) . . . .
C61 C75 C76 C80 -143(2) . . . .
C74 C75 C76 C80 7(3) . . . .
C62 C63 C77 C78 145(2) . . . .
C64 C63 C77 C78 -1(3) . . . .
C62 C63 C77 C76 2(3) . . . .
C64 C63 C77 C76 -144(2) . . . .
C75 C76 C77 C78 -141(2) . . . .
C80 C76 C77 C78 2.2(19) . . . .
C75 C76 C77 C63 5(3) . . . .
C80 C76 C77 C63 147.4(18) . . . .
C63 C77 C78 C79 -147.2(18) . . . .
C76 C77 C78 C79 -2(2) . . . .
C63 C77 C78 C66 -1(3) . . . .
C76 C77 C78 C66 144.5(19) . . . .
C65 C66 C78 C77 1(3) . . . .
C67 C66 C78 C77 -145(2) . . . .
C65 C66 C78 C79 142(2) . . . .
C67 C66 C78 C79 -5(3) . . . .
C77 C78 C79 C80 0(2) . . . .
C66 C78 C79 C80 -145(2) . . . .
C77 C78 C79 C69 149.1(18) . . . .
C66 C78 C79 C69 3(3) . . . .
C68 C69 C79 C80 144(2) . . . .
C70 C69 C79 C80 -2(3) . . . .
C68 C69 C79 C78 -2(3) . . . .
C70 C69 C79 C78 -148(2) . . . .
C78 C79 C80 C76 1(2) . . . .
C69 C79 C80 C76 -146.1(18) . . . .
C78 C79 C80 C72 140(2) . . . .
C69 C79 C80 C72 -8(3) . . . .
C75 C76 C80 C79 142(2) . . . .
C77 C76 C80 C79 -2(2) . . . .
C75 C76 C80 C72 -7(3) . . . .
C77 C76 C80 C72 -150.7(15) . . . .
C73 C72 C80 C79 -134(3) . . . .
C71 C72 C80 C79 11(3) . . . .
C73 C72 C80 C76 4(3) . . . .
C71 C72 C80 C76 149.6(15) . . . .
C39 C38 C81 C87 -33(2) . . . .
C37 C38 C81 C87 163.7(14) . . . .
Sc1 C38 C81 C87 -116.1(13) . . . .
C39 C38 C81 C43 82.4(19) . . . .
C37 C38 C81 C43 -81.2(17) . . . .
Sc1 C38 C81 C43 -1.1(14) . . . .
C39 C38 C81 C82 -160.9(15) . . . .
C37 C38 C81 C82 36(2) . . . .
Sc1 C38 C81 C82 115.7(13) . . . .
C44 C43 C81 C38 82.8(18) . . . .
C42 C43 C81 C38 -78.5(17) . . . .
Sc1 C43 C81 C38 1.0(13) . . . .
C44 C43 C81 C87 -157.5(15) . . . .
C42 C43 C81 C87 41.1(19) . . . .
Sc1 C43 C81 C87 120.7(12) . . . .
C44 C43 C81 C82 -37(2) . . . .
C42 C43 C81 C82 161.7(15) . . . .
Sc1 C43 C81 C82 -118.7(14) . . . .
C38 C81 C82 C83 63(2) . . . .
C87 C81 C82 C83 -69.3(19) . . . .
C43 C81 C82 C83 168.6(15) . . . .
C81 C82 C83 C84 -170.2(15) . . . .
C82 C83 C84 C85 175.7(14) . . . .
C86 O1 C85 O2 -2(3) . . . .
C86 O1 C85 C84 176.2(12) . . . .
C83 C84 C85 O2 -16(3) . . . .
C83 C84 C85 O1 165.6(13) . . . .
C38 C81 C87 C92 151.4(15) . . . .
C43 C81 C87 C92 46.4(19) . . . .
C82 C81 C87 C92 -76.6(19) . . . .
C38 C81 C87 C88 -37(2) . . . .
C43 C81 C87 C88 -142.0(14) . . . .
C82 C81 C87 C88 95.0(17) . . . .
C92 C87 C88 C89 -5(2) . . . .
C81 C87 C88 C89 -176.5(14) . . . .
C87 C88 C89 C90 2(2) . . . .
C88 C89 C90 C91 2(2) . . . .
C89 C90 C91 C92 -3(2) . . . .
C90 C91 C92 C87 0(3) . . . .
C88 C87 C92 C91 4(2) . . . .
C81 C87 C92 C91 175.8(16) . . . .
